data_7058992
loop_
_publ_author_name
'Sukhikh, Taisiya S.'
'Kolybalov, Dmitry S.'
'Pylova, Ekaterina K.'
'Bashirov, Denis A.'
'Komarov, Vladislav Y.'
'Kuratieva, Natalia V.'
'Smolentsev, Anton I.'
'Fitch, Andrew N.'
'Konchenko, Sergey N.'

_publ_section_title
;
 A fresh look at the structural diversity of dibenzoylmethanide complexes
 of lanthanides
;
_journal_issue 25
_journal_name_full 'New Journal of Chemistry'
_journal_page_first 9934
_journal_paper_doi 10.1039/C9NJ02059D
_journal_volume 43
_journal_year 2019
_chemical_formula_moiety 'C150 H115 O25 Sm5, 3.5(C H2 Cl2)'
_chemical_formula_sum 'C153.5 H122 Cl7 O25 Sm5'
_chemical_formula_weight 3366.40
_space_group_crystal_system monoclinic
_space_group_IT_number 14
_space_group_name_Hall '-P 2ybc'
_space_group_name_H-M_alt 'P 1 21/c 1'
_atom_sites_solution_hydrogens geom
_audit_creation_date 2019-04-06
_audit_creation_method
;
Olex2 1.2
(compiled 2018.05.29 svn.r3508 for OlexSys, GUI svn.r5506)
;
_audit_update_record
;
2019-04-18 deposited with the CCDC.	2019-05-30 downloaded from the CCDC.
;
_cell_angle_alpha 90
_cell_angle_beta 100.372(2)
_cell_angle_gamma 90
_cell_formula_units_Z 4
_cell_length_a 22.1650(11)
_cell_length_b 17.4192(6)
_cell_length_c 36.6500(18)
_cell_measurement_reflns_used 9111
_cell_measurement_temperature 150(2)
_cell_measurement_theta_max 27.13
_cell_measurement_theta_min 2.32
_cell_volume 13919.2(11)
_computing_molecular_graphics 'Olex2 (Dolomanov et al., 2009)'
_computing_publication_material 'Olex2 (Dolomanov et al., 2009)'
_computing_structure_refinement 'ShelXL (Sheldrick, 2015)'
_diffrn_ambient_temperature 150(2)
_diffrn_measured_fraction_theta_full 0.999
_diffrn_measured_fraction_theta_max 0.999
_diffrn_measurement_device_type 'Bruker APEX-II CCD'
_diffrn_measurement_method '\f and \w scans'
_diffrn_radiation_type MoK\a
_diffrn_radiation_wavelength 0.71073
_diffrn_reflns_av_R_equivalents 0.0496
_diffrn_reflns_av_unetI/netI 0.0525
_diffrn_reflns_Laue_measured_fraction_full 0.999
_diffrn_reflns_Laue_measured_fraction_max 0.999
_diffrn_reflns_limit_h_max 27
_diffrn_reflns_limit_h_min -26
_diffrn_reflns_limit_k_max 20
_diffrn_reflns_limit_k_min -21
_diffrn_reflns_limit_l_max 44
_diffrn_reflns_limit_l_min -44
_diffrn_reflns_number 107404
_diffrn_reflns_point_group_measured_fraction_full 0.999
_diffrn_reflns_point_group_measured_fraction_max 0.999
_diffrn_reflns_theta_full 25.242
_diffrn_reflns_theta_max 25.682
_diffrn_reflns_theta_min 1.496
_diffrn_standards_number 0
_exptl_absorpt_coefficient_mu 2.282
_exptl_absorpt_correction_T_max 0.7445
_exptl_absorpt_correction_T_min 0.6326
_exptl_absorpt_correction_type multi-scan
_exptl_absorpt_process_details 'SADABS-2012/1 (Bruker,2012) was used for absorption correction'
_exptl_crystal_colour yellow
_exptl_crystal_colour_primary yellow
_exptl_crystal_density_diffrn 1.606
_exptl_crystal_description block
_exptl_crystal_F_000 6688
_exptl_crystal_size_max 0.35
_exptl_crystal_size_mid 0.25
_exptl_crystal_size_min 0.15
_refine_diff_density_max 3.409
_refine_diff_density_min -1.824
_refine_diff_density_rms 0.182
_refine_ls_extinction_method none
_refine_ls_goodness_of_fit_ref 1.159
_refine_ls_hydrogen_treatment constr
_refine_ls_matrix_type full
_refine_ls_number_parameters 1861
_refine_ls_number_reflns 26411
_refine_ls_number_restraints 1428
_refine_ls_restrained_S_all 1.136
_refine_ls_R_factor_all 0.1040
_refine_ls_R_factor_gt 0.0704
_refine_ls_shift/su_max 0.014
_refine_ls_shift/su_mean 0.000
_refine_ls_structure_factor_coef Fsqd
_refine_ls_weighting_details 'w=1/[\s^2^(Fo^2^)+(0.0230P)^2^+262.8477P] where P=(Fo^2^+2Fc^2^)/3'
_refine_ls_weighting_scheme calc
_refine_ls_wR_factor_gt 0.1453
_refine_ls_wR_factor_ref 0.1668
_reflns_Friedel_coverage 0.000
_reflns_number_gt 19576
_reflns_number_total 26411
_reflns_threshold_expression 'I > 2\s(I)'
_cod_data_source_file c9nj02059d2.cif
_cod_data_source_block ekii
_cod_original_formula_sum 'C153.50 H122 Cl7 O25 Sm5'
_cod_database_code 7058992
_shelx_shelxl_version_number 2017/1
_shelx_space_group_comment
;
The symmetry employed for this shelxl refinement is uniquely defined
by the following loop, which should always be used as a source of
symmetry information in preference to the above space-group names.
They are only intended as comments.
;
_shelx_estimated_absorpt_t_max 0.726
_shelx_estimated_absorpt_t_min 0.502
_olex2_refinement_description
;
1. Fixed Uiso
 At 1.2 times of:
  All C(H) groups, All C(H,H) groups
2. Shared sites
{C4S, Cl6S}
3. Restrained distances
 Cl10-C5S = Cl9S-C5S
 1.771 with sigma of 0.01
 Cl10-Cl9S
 2.916 with sigma of 0.03
 C160-C147 = C154-C147
 1.5 with sigma of 0.02
 C75-C82 = C75-C88
 1.5 with sigma of 0.02
 C54-C67 = C54-C61
 1.5 with sigma of 0.02
 C111-C118 = C124-C111
 1.5 with sigma of 0.02
 Cl8S-Cl7S
 2.92 with sigma of 0.02
 Cl6S-Cl5S
 2.92 with sigma of 0.02
 Cl8S-C4S = Cl7S-C4S
 1.77 with sigma of 0.02
 Cl6S-C3S = Cl5S-C3S
 1.77 with sigma of 0.02
4. Rigid bond restraints
 C61, C62, C63, C64, C65, C66
 with sigma for 1-2 distances of 0.001 and sigma for 1-3 distances of 0.001
 C67, C68, C69, C70, C71, C72
 with sigma for 1-2 distances of 0.001 and sigma for 1-3 distances of 0.001
 C118, C123
 with sigma for 1-2 distances of 0.001 and sigma for 1-3 distances of 0.001
 C124, C129
 with sigma for 1-2 distances of 0.001 and sigma for 1-3 distances of 0.001
 C154, C159, C158, C157, C156, C155, C58, C21, C99, C137, C67, C68, C69, C70,
 C71, C72, C100, C24, C172, C47, C149, C113, C124, C129, C128, C127, C126, C125,
  C150, C74, C57, C59, C174, C22, C101, C82, C83, C84, C85, C86, C87, C116, C13,
  C114, C152, C23, C48, C14, C151, C173, C51, C115, C49, C1S, C50, Cl4S, Cl3S,
 C2S, Cl8S, Cl7S, C4S, Cl10, Cl9S, C5S, C88, C93, C92, C91, C90, C89, C160, C165
 with sigma for 1-2 distances of 0.001 and sigma for 1-3 distances of 0.001
 C82, C83, C84, C85, C86, C87, C116, C13, C114, C152, C23, C48, C14, C151,
 C173, C51, C115, C49, C1S, C50, Cl4S, Cl3S, C2S, Cl8S, Cl7S, C4S, Cl10, Cl9S,
 C5S, C88, C93
 with sigma for 1-2 distances of 0.001 and sigma for 1-3 distances of 0.001
 C34, C35, C36, C37, C38, C39, C15, C108, C20, C142, C153, C56, C12, C60, C102,
  C136, C46, C80, C171, C28, C117, C75, C154, C159, C158, C157, C156, C155, C58,
  C21, C99, C137, C67, C68, C69, C70, C71, C72, C100, C24, C172, C47, C149,
 C113, C124, C129, C128, C127, C126, C125, C150, C74, C57, C59, C174, C22, C101,
  C82, C83, C84, C85, C86, C87, C116, C13, C114, C152, C23, C48, C14, C151,
 C173, C51, C115, C49, C1S, C50, Cl4S, Cl3S, C2S, Cl8S, Cl7S, C4S, Cl10, Cl9S,
 C5S, C88, C93, C92, C91, C90, C89, C160, C165, C164, C163, C162, C161, C40,
 C41, C42, C43, C44, C45
 with sigma for 1-2 distances of 0.001 and sigma for 1-3 distances of 0.001
 C168, C175, C176, C177, C178, C179, C180, C141, C135, C106, C5, C7, C105, C29,
  C147, C144, C32, C140, C146, C6, C107, C138, C19, C27, C8, C148, C33, C81,
 C143, C34, C35, C36, C37, C38, C39, C15, C108, C20, C142, C153, C56, C12, C60,
 C102, C136, C46, C80, C171, C28, C117, C75, C154, C159, C158, C157, C156, C155,
  C58, C21, C99, C137, C67, C68, C69, C70, C71, C72, C100, C24, C172, C47, C149,
  C113, C124, C129, C128, C127, C126, C125, C150, C74, C57, C59, C174, C22,
 C101, C82, C83, C84, C85, C86, C87, C116, C13, C114, C152, C23, C48, C14, C151,
  C173, C51, C115, C49, C1S, C50, Cl4S, Cl3S, C2S, Cl8S, Cl7S, C4S, Cl10, Cl9S,
 C5S, C88, C93, C92, C91, C90, C89, C160, C165, C164, C163, C162, C161, C40,
 C41, C42, C43, C44, C45, C181, C182, C183, C184, C185, C186
 with sigma for 1-2 distances of 0.001 and sigma for 1-3 distances of 0.001
5. Uiso/Uaniso restraints and constraints
C67 \\sim C68 \\sim C69 \\sim C70 \\sim C71 \\sim C72: within 2A with sigma of
0.01 and sigma for terminal atoms of 0.02
C118 \\sim C123: within 2A with sigma of 0.01 and sigma for terminal atoms of
0.02
C124 \\sim C129: within 2A with sigma of 0.01 and sigma for terminal atoms of
0.02
C154 \\sim C159 \\sim C158 \\sim C157 \\sim C156 \\sim C155 \\sim C58 \\sim C21
\\sim C99 \\sim C137 \\sim C67 \\sim C68 \\sim C69 \\sim C70 \\sim C71 \\sim
C72 \\sim C100 \\sim C24 \\sim C172 \\sim C47 \\sim C149 \\sim C113 \\sim C124
\\sim C129 \\sim C128 \\sim C127 \\sim C126 \\sim C125 \\sim C150 \\sim C74
\\sim C57 \\sim C59 \\sim C174 \\sim C22 \\sim C101 \\sim C82 \\sim C83 \\sim
C84 \\sim C85 \\sim C86 \\sim C87 \\sim C116 \\sim C13 \\sim C114 \\sim C152
\\sim C23 \\sim C48 \\sim C14 \\sim C151 \\sim C173 \\sim C51 \\sim C115 \\sim
C49 \\sim C1S \\sim C50 \\sim Cl4S \\sim Cl3S \\sim C2S \\sim Cl8S \\sim Cl7S
\\sim C4S \\sim Cl10 \\sim Cl9S \\sim C5S \\sim C88 \\sim C93 \\sim C92 \\sim
C91 \\sim C90 \\sim C89 \\sim C160 \\sim C165: within 2A with sigma of 0.01 and
sigma for terminal atoms of 0.02
C82 \\sim C83 \\sim C84 \\sim C85 \\sim C86 \\sim C87 \\sim C116 \\sim C13
\\sim C114 \\sim C152 \\sim C23 \\sim C48 \\sim C14 \\sim C151 \\sim C173 \\sim
C51 \\sim C115 \\sim C49 \\sim C1S \\sim C50 \\sim Cl4S \\sim Cl3S \\sim C2S
\\sim Cl8S \\sim Cl7S \\sim C4S \\sim Cl10 \\sim Cl9S \\sim C5S \\sim C88 \\sim
C93: within 2A with sigma of 0.01 and sigma for terminal atoms of 0.02
C34 \\sim C35 \\sim C36 \\sim C37 \\sim C38 \\sim C39 \\sim C15 \\sim C108
\\sim C20 \\sim C142 \\sim C153 \\sim C56 \\sim C12 \\sim C60 \\sim C102 \\sim
C136 \\sim C46 \\sim C80 \\sim C171 \\sim C28 \\sim C117 \\sim C75 \\sim C154
\\sim C159 \\sim C158 \\sim C157 \\sim C156 \\sim C155 \\sim C58 \\sim C21
\\sim C99 \\sim C137 \\sim C67 \\sim C68 \\sim C69 \\sim C70 \\sim C71 \\sim
C72 \\sim C100 \\sim C24 \\sim C172 \\sim C47 \\sim C149 \\sim C113 \\sim C124
\\sim C129 \\sim C128 \\sim C127 \\sim C126 \\sim C125 \\sim C150 \\sim C74
\\sim C57 \\sim C59 \\sim C174 \\sim C22 \\sim C101 \\sim C82 \\sim C83 \\sim
C84 \\sim C85 \\sim C86 \\sim C87 \\sim C116 \\sim C13 \\sim C114 \\sim C152
\\sim C23 \\sim C48 \\sim C14 \\sim C151 \\sim C173 \\sim C51 \\sim C115 \\sim
C49 \\sim C1S \\sim C50 \\sim Cl4S \\sim Cl3S \\sim C2S \\sim Cl8S \\sim Cl7S
\\sim C4S \\sim Cl10 \\sim Cl9S \\sim C5S \\sim C88 \\sim C93 \\sim C92 \\sim
C91 \\sim C90 \\sim C89 \\sim C160 \\sim C165 \\sim C164 \\sim C163 \\sim C162
\\sim C161 \\sim C40 \\sim C41 \\sim C42 \\sim C43 \\sim C44 \\sim C45: within
2A with sigma of 0.01 and sigma for terminal atoms of 0.02
C168 \\sim C175 \\sim C176 \\sim C177 \\sim C178 \\sim C179 \\sim C180 \\sim
C141 \\sim C135 \\sim C106 \\sim C5 \\sim C7 \\sim C105 \\sim C29 \\sim C147
\\sim C144 \\sim C32 \\sim C140 \\sim C146 \\sim C6 \\sim C107 \\sim C138 \\sim
C19 \\sim C27 \\sim C8 \\sim C148 \\sim C33 \\sim C81 \\sim C143 \\sim C34
\\sim C35 \\sim C36 \\sim C37 \\sim C38 \\sim C39 \\sim C15 \\sim C108 \\sim
C20 \\sim C142 \\sim C153 \\sim C56 \\sim C12 \\sim C60 \\sim C102 \\sim C136
\\sim C46 \\sim C80 \\sim C171 \\sim C28 \\sim C117 \\sim C75 \\sim C154 \\sim
C159 \\sim C158 \\sim C157 \\sim C156 \\sim C155 \\sim C58 \\sim C21 \\sim C99
\\sim C137 \\sim C67 \\sim C68 \\sim C69 \\sim C70 \\sim C71 \\sim C72 \\sim
C100 \\sim C24 \\sim C172 \\sim C47 \\sim C149 \\sim C113 \\sim C124 \\sim C129
\\sim C128 \\sim C127 \\sim C126 \\sim C125 \\sim C150 \\sim C74 \\sim C57
\\sim C59 \\sim C174 \\sim C22 \\sim C101 \\sim C82 \\sim C83 \\sim C84 \\sim
C85 \\sim C86 \\sim C87 \\sim C116 \\sim C13 \\sim C114 \\sim C152 \\sim C23
\\sim C48 \\sim C14 \\sim C151 \\sim C173 \\sim C51 \\sim C115 \\sim C49 \\sim
C1S \\sim C50 \\sim Cl4S \\sim Cl3S \\sim C2S \\sim Cl8S \\sim Cl7S \\sim C4S
\\sim Cl10 \\sim Cl9S \\sim C5S \\sim C88 \\sim C93 \\sim C92 \\sim C91 \\sim
C90 \\sim C89 \\sim C160 \\sim C165 \\sim C164 \\sim C163 \\sim C162 \\sim C161
\\sim C40 \\sim C41 \\sim C42 \\sim C43 \\sim C44 \\sim C45 \\sim C181 \\sim
C182 \\sim C183 \\sim C184 \\sim C185 \\sim C186: within 2A with sigma of 0.01
and sigma for terminal atoms of 0.02
Uiso(Cl5S) = Uiso(Cl7S) = Uiso(Cl6S) = Uiso(Cl8S)
Uiso(C4S) = Uiso(C3S)
6. Others
 Sof(C82)=Sof(C83)=Sof(H83)=Sof(C84)=Sof(H84)=Sof(C85)=Sof(H85)=Sof(C86)=
 Sof(H86)=Sof(C87)=Sof(H87)=1-FVAR(1)
 Sof(C88)=Sof(C93)=Sof(H93)=Sof(C92)=Sof(H92)=Sof(C91)=Sof(H91)=Sof(C90)=
 Sof(H90)=Sof(C89)=Sof(H89)=FVAR(1)
 Sof(C154)=Sof(C159)=Sof(H159)=Sof(C158)=Sof(H158)=Sof(C157)=Sof(H157)=
 Sof(C156)=Sof(H156)=Sof(C155)=Sof(H155)=1-FVAR(2)
 Sof(C160)=Sof(C165)=Sof(H165)=Sof(C164)=Sof(H164)=Sof(C163)=Sof(H163)=
 Sof(C162)=Sof(H162)=Sof(C161)=Sof(H161)=FVAR(2)
 Sof(C34)=Sof(C35)=Sof(H35)=Sof(C36)=Sof(H36)=Sof(C37)=Sof(H37)=Sof(C38)=
 Sof(H38)=Sof(C39)=Sof(H39)=1-FVAR(3)
 Sof(C40)=Sof(C41)=Sof(H41)=Sof(C42)=Sof(H42)=Sof(C43)=Sof(H43)=Sof(C44)=
 Sof(H44)=Sof(C45)=Sof(H45)=FVAR(3)
 Sof(C175)=Sof(C176)=Sof(H176)=Sof(C177)=Sof(H177)=Sof(C178)=Sof(H178)=
 Sof(C179)=Sof(H179)=Sof(C180)=Sof(H180)=1-FVAR(4)
 Sof(C181)=Sof(C182)=Sof(H182)=Sof(C183)=Sof(H183)=Sof(C184)=Sof(H184)=
 Sof(C185)=Sof(H185)=Sof(C186)=Sof(H186)=FVAR(4)
 Sof(C67)=Sof(C68)=Sof(H68)=Sof(C69)=Sof(H69)=Sof(C70)=Sof(H70)=Sof(C71)=
 Sof(H71)=Sof(C72)=Sof(H72)=1-FVAR(5)
 Sof(C61)=Sof(C62)=Sof(H62)=Sof(C63)=Sof(H63)=Sof(C64)=Sof(H64)=Sof(C65)=
 Sof(H65)=Sof(C66)=Sof(H66)=FVAR(5)
 Sof(C124)=Sof(C129)=Sof(H129)=Sof(C128)=Sof(H128)=Sof(C127)=Sof(H127)=
 Sof(C126)=Sof(H126)=Sof(C125)=Sof(H125)=1-FVAR(6)
 Sof(C118)=Sof(C123)=Sof(H123)=Sof(C122)=Sof(H122)=Sof(C121)=Sof(H121)=
 Sof(C120)=Sof(H120)=Sof(C119)=Sof(H119)=FVAR(6)
 Sof(Cl6S)=Sof(Cl5S)=Sof(C3S)=Sof(H3SA)=Sof(H3SB)=1-FVAR(7)
 Sof(Cl8S)=Sof(Cl7S)=Sof(C4S)=Sof(H4SA)=Sof(H4SB)=FVAR(7)
 Fixed Sof: Cl10(0.5) Cl9S(0.5) C5S(0.5) H5SA(0.5) H5SB(0.5)
7.a Secondary CH2 refined with riding coordinates:
 C1S(H1SA,H1SB), C2S(H2SA,H2SB), C4S(H4SA,H4SB), C5S(H5SA,H5SB), C3S(H3SA,H3SB)
7.b Aromatic/amide H refined with riding coordinates:
 C17(H17), C9(H9), C77(H77), C131(H131), C98(H98), C2(H2), C134(H134),
 C78(H78), C95(H95), C53(H53), C104(H104), C30(H30), C26(H26), C11(H11),
 C167(H167), C79(H79), C110(H110), C170(H170), C176(H176), C177(H177),
 C178(H178), C179(H179), C180(H180), C141(H141), C135(H135), C106(H106), C5(H5),
  C7(H7), C105(H105), C29(H29), C144(H144), C32(H32), C140(H140), C146(H146),
 C6(H6), C107(H107), C138(H138), C27(H27), C8(H8), C81(H81), C143(H143),
 C35(H35), C36(H36), C37(H37), C38(H38), C39(H39), C15(H15), C108(H108),
 C20(H20), C142(H142), C153(H153), C56(H56), C12(H12), C60(H60), C102(H102),
 C136(H136), C80(H80), C171(H171), C28(H28), C117(H117), C159(H159), C158(H158),
  C157(H157), C156(H156), C155(H155), C58(H58), C21(H21), C99(H99), C137(H137),
 C68(H68), C69(H69), C70(H70), C71(H71), C72(H72), C100(H100), C24(H24),
 C172(H172), C47(H47), C149(H149), C113(H113), C129(H129), C128(H128),
 C127(H127), C126(H126), C125(H125), C150(H150), C74(H74), C57(H57), C59(H59),
 C174(H174), C22(H22), C101(H101), C83(H83), C84(H84), C85(H85), C86(H86),
 C87(H87), C116(H116), C13(H13), C114(H114), C152(H152), C23(H23), C48(H48),
 C14(H14), C151(H151), C173(H173), C51(H51), C115(H115), C49(H49), C50(H50),
 C93(H93), C92(H92), C91(H91), C90(H90), C89(H89), C165(H165), C164(H164),
 C163(H163), C162(H162), C161(H161), C41(H41), C42(H42), C43(H43), C44(H44),
 C45(H45), C182(H182), C183(H183), C184(H184), C185(H185), C186(H186), C62(H62),
  C63(H63), C64(H64), C65(H65), C66(H66), C123(H123), C122(H122), C121(H121),
 C120(H120), C119(H119)
7.c Fitted hexagon refined as free rotating group:
 C175(C176,C177,C178,C179,C180), C34(C35,C36,C37,C38,C39), C154(C159,C158,C157,
 C156,C155), C67(C68,C69,C70,C71,C72), C124(C129,C128,C127,C126,C125), C82(C83,
 C84,C85,C86,C87), C88(C93,C92,C91,C90,C89), C160(C165,C164,C163,C162,C161),
 C40(C41,C42,C43,C44,C45), C181(C182,C183,C184,C185,C186), C61(C62,C63,C64,C65,
 C66), C118(C123,C122,C121,C120,C119)
;
_olex2_submission_special_instructions 'No special instructions were received'

loop_
_space_group_symop_operation_xyz
'x, y, z'
'-x, y+1/2, -z+1/2'
'-x, -y, -z'
'x, -y-1/2, z-1/2'

loop_
_atom_site_label
_atom_site_type_symbol
_atom_site_fract_x
_atom_site_fract_y
_atom_site_fract_z
_atom_site_U_iso_or_equiv
_atom_site_adp_type
_atom_site_occupancy
_atom_site_site_symmetry_order
_atom_site_calc_flag
_atom_site_refinement_flags_posn
_atom_site_refinement_flags_adp
_atom_site_refinement_flags_occupancy
_atom_site_disorder_assembly
_atom_site_disorder_group
Sm3 Sm 0.24172(2) 0.70389(3) 0.06915(2) 0.02814(13) Uani 1 1 d . . . . .
Sm2 Sm 0.19152(2) 0.70369(3) 0.15858(2) 0.02629(12) Uani 1 1 d . . . . .
Sm5 Sm 0.24593(2) 0.90108(3) 0.17264(2) 0.02395(12) Uani 1 1 d . . . . .
Sm4 Sm 0.30326(2) 0.89802(3) 0.08477(2) 0.02514(12) Uani 1 1 d . . . . .
Sm1 Sm 0.36613(2) 0.74243(3) 0.15916(2) 0.02438(12) Uani 1 1 d . . . . .
Cl2S Cl 0.0097(3) 0.4055(4) 0.20910(17) 0.1176(18) Uiso 1 1 d . . . . .
Cl1S Cl 0.1274(3) 0.4194(4) 0.2562(2) 0.137(2) Uiso 1 1 d . . . . .
O1 O 0.2774(3) 0.6635(4) 0.13130(18) 0.0262(14) Uani 1 1 d . . . . .
O4 O 0.2791(3) 0.7731(3) 0.18921(17) 0.0222(14) Uani 1 1 d . . . . .
O3 O 0.3377(3) 0.8792(3) 0.14940(17) 0.0213(13) Uani 1 1 d . . . . .
O2 O 0.3365(3) 0.7688(4) 0.09286(18) 0.0267(15) Uani 1 1 d . . . . .
O5 O 0.2253(3) 0.8077(4) 0.11543(18) 0.0282(15) Uani 1 1 d . . . . .
O15 O 0.1699(4) 0.6744(4) 0.0157(2) 0.0396(18) Uani 1 1 d . . . . .
O14 O 0.2460(4) 0.5721(4) 0.0612(2) 0.0424(19) Uani 1 1 d . . . . .
O13 O 0.1460(3) 0.6783(4) 0.09501(19) 0.0343(17) Uani 1 1 d . . . . .
O12 O 0.1893(3) 0.5680(4) 0.1505(2) 0.0359(17) Uani 1 1 d . . . . .
O11 O 0.0920(3) 0.6720(4) 0.1653(2) 0.0407(19) Uani 1 1 d . . . . .
O10 O 0.1935(3) 0.6778(4) 0.2214(2) 0.0380(18) Uani 1 1 d . . . . .
O25 O 0.1493(3) 0.8336(4) 0.16689(19) 0.0295(15) Uani 1 1 d . . . . .
O24 O 0.2259(3) 0.8785(4) 0.2336(2) 0.0366(17) Uani 1 1 d . . . . .
O22 O 0.1852(3) 1.0057(4) 0.1839(2) 0.0425(19) Uani 1 1 d . . . . .
O23 O 0.3113(3) 0.9980(4) 0.1988(2) 0.0340(17) Uani 1 1 d . . . . .
O21 O 0.2277(3) 0.9659(4) 0.1109(2) 0.0303(16) Uani 1 1 d . . . . .
O20 O 0.3486(3) 1.0158(4) 0.11028(19) 0.0304(16) Uani 1 1 d . . . . .
O19 O 0.2881(3) 0.9850(4) 0.0354(2) 0.0397(18) Uani 1 1 d . . . . .
O18 O 0.3801(3) 0.8772(4) 0.04958(19) 0.0354(17) Uani 1 1 d . . . . .
O17 O 0.2255(3) 0.8295(4) 0.0402(2) 0.0314(16) Uani 1 1 d . . . . .
O16 O 0.2989(3) 0.7089(4) 0.0192(2) 0.0387(18) Uani 1 1 d . . . . .
O8 O 0.4171(3) 0.6436(4) 0.1324(2) 0.0353(17) Uani 1 1 d . . . . .
O9 O 0.3709(3) 0.6328(4) 0.19883(19) 0.0307(16) Uani 1 1 d . . . . .
O6 O 0.4593(3) 0.8076(4) 0.15482(19) 0.0303(15) Uani 1 1 d . . . . .
O7 O 0.4080(3) 0.7933(4) 0.21789(19) 0.0315(16) Uani 1 1 d . . . . .
C133 C 0.3687(5) 1.1437(6) 0.1285(3) 0.035(2) Uani 1 1 d . . . . .
C1 C 0.4384(4) 0.8525(5) 0.2283(3) 0.026(2) Uani 1 1 d . . . . .
C17 C 0.3844(5) 0.5320(5) 0.1589(3) 0.036(3) Uani 1 1 d . . . . .
H17 H 0.375643 0.479062 0.154426 0.044 Uiso 1 1 calc R . . . .
C25 C 0.3534(4) 0.5094(6) 0.2200(3) 0.028(2) Uani 1 1 d . . . . .
C3 C 0.4827(4) 0.8664(6) 0.1715(3) 0.027(2) Uani 1 1 d . . . . .
C4 C 0.4324(4) 0.8816(6) 0.2660(3) 0.029(2) Uani 1 1 d . . . . .
C96 C 0.2165(4) 0.8427(6) 0.0044(3) 0.029(2) Uani 1 1 d . . . . .
C9 C 0.4610(5) 0.9487(6) 0.2817(3) 0.036(2) Uani 1 1 d . . . . .
H9 H 0.487685 0.976305 0.268899 0.043 Uiso 1 1 calc R . . . .
C130 C 0.3255(5) 1.0801(6) 0.1160(3) 0.032(2) Uani 1 1 d . . . . .
C52 C 0.1565(5) 0.5241(6) 0.1284(3) 0.037(3) Uani 1 1 d . . . . .
C18 C 0.3717(5) 0.5617(6) 0.1918(3) 0.031(2) Uani 1 1 d . . . . .
C73 C 0.1581(5) 0.6165(6) -0.0054(3) 0.042(3) Uani 1 1 d . . . . .
C77 C 0.0988(5) 0.7038(7) -0.0516(3) 0.043(3) Uani 1 1 d . . . . .
H77 H 0.115840 0.745355 -0.036334 0.051 Uiso 1 1 calc R . . . .
C103 C 0.1698(5) 0.9043(6) -0.0087(3) 0.034(2) Uani 1 1 d . . . . .
C109 C 0.3961(5) 0.9066(7) 0.0214(3) 0.043(3) Uani 1 1 d . . . . .
C131 C 0.2612(5) 1.0949(6) 0.1100(3) 0.035(2) Uani 1 1 d . . . . .
H131 H 0.248708 1.147115 0.108537 0.042 Uiso 1 1 calc R . . . .
C98 C 0.3485(6) 0.7817(8) -0.0609(3) 0.049(3) Uani 1 1 d . . . . .
H98 H 0.334430 0.833024 -0.059801 0.059 Uiso 1 1 calc R . . . .
C145 C 0.3076(6) 1.0597(6) 0.2164(3) 0.042(3) Uani 1 1 d . . . . .
C2 C 0.4745(5) 0.8911(6) 0.2064(3) 0.033(2) Uani 1 1 d . . . . .
H2 H 0.494624 0.936849 0.216000 0.039 Uiso 1 1 calc R . . . .
C97 C 0.3288(5) 0.7261(7) -0.0385(3) 0.043(3) Uani 1 1 d . . . . .
C55 C 0.1639(5) 0.4393(6) 0.1365(3) 0.040(3) Uani 1 1 d . . . . .
C134 C 0.3525(6) 1.2072(7) 0.1478(4) 0.049(3) Uani 1 1 d . . . . .
H134 H 0.311426 1.211976 0.151676 0.059 Uiso 1 1 calc R . . . .
C16 C 0.4086(5) 0.5707(6) 0.1316(3) 0.040(3) Uani 1 1 d . . . . .
C78 C 0.0591(5) 0.7176(7) -0.0843(3) 0.045(3) Uani 1 1 d . . . . .
H78 H 0.049249 0.769122 -0.091666 0.055 Uiso 1 1 calc R . . . .
C169 C 0.0424(5) 0.8492(7) 0.1648(3) 0.042(3) Uani 1 1 d . . . . .
C95 C 0.2465(5) 0.8060(6) -0.0197(3) 0.038(3) Uani 1 1 d . . . . .
H95 H 0.237430 0.821786 -0.044957 0.045 Uiso 1 1 calc R . . . .
C94 C 0.2901(5) 0.7465(6) -0.0107(3) 0.036(2) Uani 1 1 d . . . . .
C166 C 0.1068(5) 0.8494(6) 0.1867(3) 0.033(2) Uani 1 1 d . . . . .
C53 C 0.1110(5) 0.5494(6) 0.0978(3) 0.044(3) Uani 1 1 d . . . . .
H53 H 0.081770 0.512734 0.086468 0.053 Uiso 1 1 calc R . . . .
C10 C 0.5210(5) 0.9163(6) 0.1505(3) 0.038(3) Uani 1 1 d . . . . .
C132 C 0.2156(5) 1.0405(5) 0.1060(3) 0.035(3) Uani 1 1 d . . . . .
C104 C 0.1320(5) 0.9323(7) 0.0149(3) 0.045(3) Uani 1 1 d . . . . .
H104 H 0.135340 0.911052 0.039030 0.054 Uiso 1 1 calc R . . . .
C139 C 0.1498(5) 1.0601(6) 0.0967(3) 0.042(3) Uani 1 1 d . . . . .
C30 C 0.3120(5) 0.5346(6) 0.2417(3) 0.036(3) Uani 1 1 d . . . . .
H30 H 0.298256 0.586370 0.239944 0.043 Uiso 1 1 calc R . . . .
C26 C 0.3754(5) 0.4331(6) 0.2248(3) 0.038(3) Uani 1 1 d . . . . .
H26 H 0.404397 0.415007 0.210683 0.046 Uiso 1 1 calc R . . . .
C54 C 0.1064(5) 0.6222(7) 0.0837(3) 0.043(3) Uani 1 1 d D . . . .
C76 C 0.1138(5) 0.6287(6) -0.0410(3) 0.043(3) Uani 1 1 d . . . . .
C168 C 0.1773(5) 0.8711(7) 0.2467(3) 0.045(2) Uani 1 1 d . U . . .
C111 C 0.3151(6) 1.0062(6) 0.0097(3) 0.046(3) Uani 1 1 d D . . . .
C11 C 0.5611(5) 0.9730(7) 0.1669(3) 0.043(3) Uani 1 1 d . . . . .
H11 H 0.565323 0.982429 0.192745 0.052 Uiso 1 1 calc R . . . .
C167 C 0.1184(5) 0.8638(6) 0.2238(3) 0.040(3) Uani 1 1 d . . . . .
H167 H 0.083893 0.869475 0.235584 0.048 Uiso 1 1 calc R . . . .
C31 C 0.1553(5) 0.6536(7) 0.2412(3) 0.043(3) Uani 1 1 d . . . . .
C79 C 0.0334(5) 0.6588(7) -0.1066(3) 0.047(3) Uani 1 1 d . . . . .
H79 H 0.005739 0.669110 -0.129030 0.057 Uiso 1 1 calc R . . . .
C110 C 0.3673(6) 0.9690(7) 0.0012(3) 0.050(3) Uani 1 1 d . . . . .
H110 H 0.383855 0.987279 -0.019306 0.060 Uiso 1 1 calc R . . . .
C170 C 0.0289(5) 0.8249(6) 0.1287(4) 0.044(3) Uani 1 1 d . . . . .
H170 H 0.061416 0.807259 0.117088 0.052 Uiso 1 1 calc R . . . .
C112 C 0.4491(6) 0.8673(8) 0.0086(3) 0.048(3) Uani 1 1 d . . . . .
C175 C 0.1790(9) 0.8633(12) 0.2874(3) 0.051(3) Uani 0.567(18) 1 d . U P A 2
C176 C 0.1384(7) 0.8182(12) 0.3029(4) 0.056(3) Uani 0.567(18) 1 d G U P A 2
H176 H 0.105969 0.792122 0.287234 0.067 Uiso 0.567(18) 1 calc R . P A 2
C177 C 0.1452(7) 0.8113(12) 0.3412(4) 0.058(3) Uani 0.567(18) 1 d G U P A 2
H177 H 0.117433 0.780502 0.351723 0.070 Uiso 0.567(18) 1 calc R . P A 2
C178 C 0.1927(7) 0.8494(12) 0.3640(3) 0.061(3) Uani 0.567(18) 1 d G U P A 2
H178 H 0.197315 0.844731 0.390192 0.073 Uiso 0.567(18) 1 calc R . P A 2
C179 C 0.2333(7) 0.8945(12) 0.3486(4) 0.059(3) Uani 0.567(18) 1 d G U P A 2
H179 H 0.265732 0.920581 0.364172 0.071 Uiso 0.567(18) 1 calc R . P A 2
C180 C 0.2265(8) 0.9014(11) 0.3102(4) 0.056(3) Uani 0.567(18) 1 d G U P A 2
H180 H 0.254269 0.932202 0.299682 0.067 Uiso 0.567(18) 1 calc R . P A 2
C141 C 0.0431(5) 1.0253(7) 0.0950(4) 0.047(2) Uani 1 1 d . U . . .
H141 H 0.013730 0.989301 0.100370 0.056 Uiso 1 1 calc R . . . .
C135 C 0.3946(6) 1.2634(7) 0.1613(4) 0.056(3) Uani 1 1 d . U . . .
H135 H 0.382353 1.306064 0.174425 0.067 Uiso 1 1 calc R . . . .
C106 C 0.0835(6) 1.0202(7) -0.0309(4) 0.054(2) Uani 1 1 d . U . . .
H106 H 0.054375 1.059682 -0.038460 0.064 Uiso 1 1 calc R . . . .
C5 C 0.3951(5) 0.8413(7) 0.2862(3) 0.045(2) Uani 1 1 d . U . . .
H5 H 0.375995 0.795109 0.276373 0.054 Uiso 1 1 calc R . . . .
C7 C 0.4132(6) 0.9346(8) 0.3346(3) 0.051(2) Uani 1 1 d . U . . .
H7 H 0.405948 0.952828 0.357832 0.062 Uiso 1 1 calc R . . . .
C105 C 0.0897(5) 0.9904(7) 0.0040(4) 0.050(3) Uani 1 1 d . U . . .
H105 H 0.065109 1.009259 0.020757 0.060 Uiso 1 1 calc R . . . .
C29 C 0.2908(6) 0.4846(8) 0.2659(4) 0.057(3) Uani 1 1 d . U . . .
H29 H 0.261406 0.501725 0.279963 0.069 Uiso 1 1 calc R . . . .
C147 C 0.1933(6) 1.0672(7) 0.2033(4) 0.052(2) Uani 1 1 d D U . . .
C144 C 0.1297(5) 1.1317(6) 0.0806(4) 0.047(3) Uani 1 1 d . U . . .
H144 H 0.158787 1.168741 0.075870 0.057 Uiso 1 1 calc R . . . .
C32 C 0.0937(6) 0.6368(7) 0.2271(4) 0.052(3) Uani 1 1 d . U . . .
H32 H 0.069537 0.617563 0.244026 0.062 Uiso 1 1 calc R . . . .
C140 C 0.1056(5) 1.0089(7) 0.1031(3) 0.043(2) Uani 1 1 d . U . . .
H140 H 0.118220 0.960285 0.113413 0.052 Uiso 1 1 calc R . . . .
C146 C 0.2516(6) 1.0943(6) 0.2196(4) 0.051(2) Uani 1 1 d . U . . .
H146 H 0.253340 1.139875 0.233941 0.061 Uiso 1 1 calc R . . . .
C6 C 0.3856(6) 0.8671(8) 0.3197(3) 0.050(2) Uani 1 1 d . U . . .
H6 H 0.360014 0.838902 0.333071 0.060 Uiso 1 1 calc R . . . .
C107 C 0.1194(6) 0.9933(8) -0.0554(4) 0.056(2) Uani 1 1 d . U . . .
H107 H 0.115073 1.014814 -0.079590 0.068 Uiso 1 1 calc R . . . .
C138 C 0.4291(6) 1.1375(7) 0.1242(4) 0.051(3) Uani 1 1 d . U . . .
H138 H 0.441874 1.094021 0.111901 0.061 Uiso 1 1 calc R . . . .
C19 C 0.4239(6) 0.5313(7) 0.0989(4) 0.051(2) Uani 1 1 d . U . . .
C27 C 0.3550(6) 0.3850(7) 0.2497(4) 0.052(3) Uani 1 1 d . U . . .
H27 H 0.370678 0.334285 0.253165 0.063 Uiso 1 1 calc R . . . .
C8 C 0.4508(6) 0.9749(7) 0.3156(3) 0.047(2) Uani 1 1 d . U . . .
H8 H 0.469902 1.020882 0.325738 0.056 Uiso 1 1 calc R . . . .
C148 C 0.3671(7) 1.0994(7) 0.2318(4) 0.057(2) Uani 1 1 d . U . . .
C33 C 0.0651(6) 0.6461(7) 0.1902(4) 0.051(2) Uani 1 1 d . U . . .
C81 C 0.0881(7) 0.5690(8) -0.0638(4) 0.062(3) Uani 1 1 d . U . . .
H81 H 0.098067 0.517251 -0.056996 0.075 Uiso 1 1 calc R . . . .
C143 C 0.0667(6) 1.1477(7) 0.0718(4) 0.053(2) Uani 1 1 d . U . . .
H143 H 0.053092 1.195483 0.060749 0.064 Uiso 1 1 calc R . . . .
C34 C 0.1820(9) 0.6411(13) 0.2824(3) 0.060(3) Uani 0.678(17) 1 d . U P B 2
C35 C 0.1552(7) 0.5919(11) 0.3047(4) 0.064(3) Uani 0.678(17) 1 d G U P B 2
H35 H 0.118181 0.565850 0.294796 0.077 Uiso 0.678(17) 1 calc R . P B 2
C36 C 0.1825(7) 0.5807(10) 0.3415(4) 0.068(3) Uani 0.678(17) 1 d G U P B 2
H36 H 0.164156 0.547052 0.356798 0.082 Uiso 0.678(17) 1 calc R . P B 2
C37 C 0.2366(7) 0.6187(11) 0.3561(4) 0.068(3) Uani 0.678(17) 1 d G U P B 2
H37 H 0.255288 0.611097 0.381238 0.081 Uiso 0.678(17) 1 calc R . P B 2
C38 C 0.2634(7) 0.6679(11) 0.3338(5) 0.066(3) Uani 0.678(17) 1 d G U P B 2
H38 H 0.300445 0.693940 0.343676 0.080 Uiso 0.678(17) 1 calc R . P B 2
C39 C 0.2361(10) 0.6791(12) 0.2969(5) 0.061(3) Uani 0.678(17) 1 d G U P B 2
H39 H 0.254471 0.712739 0.281674 0.073 Uiso 0.678(17) 1 calc R . P B 2
C15 C 0.5145(7) 0.9048(9) 0.1128(4) 0.074(4) Uani 1 1 d . U . . .
H15 H 0.487679 0.865871 0.101229 0.089 Uiso 1 1 calc R . . . .
C108 C 0.1615(6) 0.9352(7) -0.0448(4) 0.050(3) Uani 1 1 d . U . . .
H108 H 0.185036 0.915988 -0.062021 0.060 Uiso 1 1 calc R . . . .
C20 C 0.4245(7) 0.5703(8) 0.0662(4) 0.058(2) Uani 1 1 d . U . . .
H20 H 0.415693 0.623703 0.065244 0.070 Uiso 1 1 calc R . . . .
C142 C 0.0250(6) 1.0945(7) 0.0790(4) 0.051(2) Uani 1 1 d . U . . .
H142 H -0.017544 1.105906 0.072789 0.061 Uiso 1 1 calc R . . . .
C153 C 0.4174(6) 1.0824(7) 0.2150(4) 0.060(2) Uani 1 1 d . U . . .
H153 H 0.412780 1.046836 0.195030 0.073 Uiso 1 1 calc R . . . .
C56 C 0.1250(6) 0.3849(7) 0.1183(4) 0.059(3) Uani 1 1 d . U . . .
H56 H 0.092060 0.399287 0.099155 0.071 Uiso 1 1 calc R . . . .
C12 C 0.5948(7) 1.0153(9) 0.1462(4) 0.075(4) Uani 1 1 d . U . . .
H12 H 0.622584 1.053074 0.157953 0.090 Uiso 1 1 calc R . . . .
C60 C 0.2122(7) 0.4159(7) 0.1633(4) 0.062(3) Uani 1 1 d . U . . .
H60 H 0.239734 0.453275 0.175646 0.074 Uiso 1 1 calc R . . . .
C102 C 0.3487(7) 0.6502(8) -0.0406(4) 0.062(3) Uani 1 1 d . U . . .
H102 H 0.335878 0.611358 -0.025530 0.075 Uiso 1 1 calc R . . . .
C136 C 0.4532(6) 1.2578(7) 0.1559(4) 0.056(2) Uani 1 1 d . U . . .
H136 H 0.481697 1.297303 0.164678 0.067 Uiso 1 1 calc R . . . .
C46 C -0.0007(6) 0.6229(9) 0.1780(5) 0.068(2) Uani 1 1 d . U . . .
C80 C 0.0482(6) 0.5848(8) -0.0960(4) 0.061(3) Uani 1 1 d . U . . .
H80 H 0.030499 0.543704 -0.111313 0.074 Uiso 1 1 calc R . . . .
C171 C -0.0295(6) 0.8250(9) 0.1086(4) 0.063(3) Uani 1 1 d . U . . .
H171 H -0.037097 0.807030 0.083743 0.076 Uiso 1 1 calc R . . . .
C28 C 0.3119(6) 0.4102(8) 0.2698(4) 0.059(3) Uani 1 1 d . U . . .
H28 H 0.296775 0.376233 0.286265 0.071 Uiso 1 1 calc R . . . .
C117 C 0.4637(7) 0.7937(9) 0.0203(5) 0.073(3) Uani 1 1 d . U . . .
H117 H 0.440622 0.769327 0.036477 0.088 Uiso 1 1 calc R . . . .
C75 C 0.2249(7) 0.5247(6) 0.0364(4) 0.060(3) Uani 1 1 d D U . . .
C154 C 0.1301(9) 1.1024(16) 0.2022(10) 0.063(3) Uani 0.337(19) 1 d D U P C 2
C159 C 0.1256(11) 1.1772(16) 0.2147(11) 0.067(3) Uani 0.337(19) 1 d G U P C 2
H159 H 0.161545 1.204474 0.225414 0.081 Uiso 0.337(19) 1 calc R . P C 2
C158 C 0.0685(13) 1.2121(13) 0.2113(12) 0.072(3) Uani 0.337(19) 1 d G U P C 2
H158 H 0.065387 1.263250 0.219822 0.086 Uiso 0.337(19) 1 calc R . P C 2
C157 C 0.0159(10) 1.1722(17) 0.1956(10) 0.071(3) Uani 0.337(19) 1 d G U P C 2
H157 H -0.023132 1.196081 0.193324 0.085 Uiso 0.337(19) 1 calc R . P C 2
C156 C 0.0204(10) 1.0974(18) 0.1832(9) 0.068(3) Uani 0.337(19) 1 d G U P C 2
H156 H -0.015493 1.070135 0.172417 0.081 Uiso 0.337(19) 1 calc R . P C 2
C155 C 0.0776(12) 1.0625(15) 0.1865(10) 0.064(3) Uani 0.337(19) 1 d G U P C 2
H155 H 0.080664 1.011358 0.178008 0.077 Uiso 0.337(19) 1 calc R . P C 2
C58 C 0.1828(6) 0.2858(7) 0.1546(5) 0.065(3) Uani 1 1 d . U . . .
H58 H 0.189129 0.232765 0.160149 0.078 Uiso 1 1 calc R . . . .
C21 C 0.4375(7) 0.5342(9) 0.0347(4) 0.069(3) Uani 1 1 d . U . . .
H21 H 0.436823 0.562116 0.012350 0.083 Uiso 1 1 calc R . . . .
C99 C 0.3879(7) 0.7638(9) -0.0845(4) 0.064(3) Uani 1 1 d . U . . .
H99 H 0.401673 0.802779 -0.099228 0.076 Uiso 1 1 calc R . . . .
C137 C 0.4721(6) 1.1952(8) 0.1378(4) 0.059(3) Uani 1 1 d . U . . .
H137 H 0.513489 1.190977 0.134539 0.070 Uiso 1 1 calc R . . . .
C67 C 0.0497(13) 0.653(2) 0.0572(10) 0.051(6) Uani 0.36(3) 1 d D U P D 2
C68 C 0.0522(13) 0.7251(19) 0.0416(12) 0.052(7) Uani 0.36(3) 1 d G U P D 2
H68 H 0.087659 0.756161 0.048456 0.062 Uiso 0.36(3) 1 calc R . P D 2
C69 C 0.0027(15) 0.7522(14) 0.0160(10) 0.053(6) Uani 0.36(3) 1 d G U P D 2
H69 H 0.004451 0.801676 0.005363 0.063 Uiso 0.36(3) 1 calc R . P D 2
C70 C -0.0492(11) 0.7068(17) 0.0060(8) 0.055(6) Uani 0.36(3) 1 d G U P D 2
H70 H -0.082948 0.725260 -0.011507 0.066 Uiso 0.36(3) 1 calc R . P D 2
C71 C -0.0517(11) 0.6344(18) 0.0216(9) 0.056(6) Uani 0.36(3) 1 d G U P D 2
H71 H -0.087139 0.603329 0.014716 0.067 Uiso 0.36(3) 1 calc R . P D 2
C72 C -0.0022(14) 0.6073(17) 0.0472(9) 0.054(6) Uani 0.36(3) 1 d G U P D 2
H72 H -0.003932 0.557813 0.057809 0.065 Uiso 0.36(3) 1 calc R . P D 2
C100 C 0.4076(7) 0.6890(9) -0.0869(4) 0.070(3) Uani 1 1 d . U . . .
H100 H 0.434814 0.676160 -0.103197 0.084 Uiso 1 1 calc R . . . .
C24 C 0.4376(7) 0.4529(8) 0.0997(4) 0.063(3) Uani 1 1 d . U . . .
H24 H 0.438399 0.424352 0.121875 0.075 Uiso 1 1 calc R . . . .
C172 C -0.0767(6) 0.8510(11) 0.1244(5) 0.077(3) Uani 1 1 d . U . . .
H172 H -0.117460 0.847178 0.111037 0.093 Uiso 1 1 calc R . . . .
C47 C -0.0269(7) 0.6310(9) 0.1411(5) 0.076(3) Uani 1 1 d . U . . .
H47 H -0.002946 0.652256 0.124533 0.091 Uiso 1 1 calc R . . . .
C149 C 0.3750(8) 1.1500(7) 0.2612(4) 0.071(3) Uani 1 1 d . U . . .
H149 H 0.341318 1.163088 0.272697 0.085 Uiso 1 1 calc R . . . .
C113 C 0.4840(7) 0.9008(10) -0.0154(4) 0.076(3) Uani 1 1 d . U . . .
H113 H 0.474188 0.951337 -0.024339 0.091 Uiso 1 1 calc R . . . .
C124 C 0.2849(16) 1.0660(17) -0.0166(9) 0.119(8) Uani 0.47(3) 1 d D U P E 2
C129 C 0.3028(13) 1.0826(19) -0.0502(10) 0.123(8) Uani 0.47(3) 1 d G U P E 2
H129 H 0.335605 1.054921 -0.057554 0.147 Uiso 0.47(3) 1 calc R . P E 2
C128 C 0.2728(15) 1.140(2) -0.0731(9) 0.125(8) Uani 0.47(3) 1 d G U P E 2
H128 H 0.285024 1.150989 -0.096019 0.150 Uiso 0.47(3) 1 calc R . P E 2
C127 C 0.2248(14) 1.1801(17) -0.0623(10) 0.123(8) Uani 0.47(3) 1 d G U P E 2
H127 H 0.204274 1.219089 -0.077957 0.148 Uiso 0.47(3) 1 calc R . P E 2
C126 C 0.2069(16) 1.1635(19) -0.0288(10) 0.122(8) Uani 0.47(3) 1 d G U P E 2
H126 H 0.174105 1.191123 -0.021428 0.146 Uiso 0.47(3) 1 calc R . P E 2
C125 C 0.237(2) 1.106(2) -0.0059(8) 0.120(8) Uani 0.47(3) 1 d G U P E 2
H125 H 0.224685 1.095056 0.017038 0.144 Uiso 0.47(3) 1 calc R . P E 2
C150 C 0.4340(8) 1.1825(8) 0.2743(5) 0.081(3) Uani 1 1 d . U . . .
H150 H 0.440620 1.214805 0.295512 0.097 Uiso 1 1 calc R . . . .
C74 C 0.1846(7) 0.5436(7) 0.0034(4) 0.067(3) Uani 1 1 d . U . . .
H74 H 0.174292 0.503955 -0.014433 0.080 Uiso 1 1 calc R . . . .
C57 C 0.1347(6) 0.3073(7) 0.1286(5) 0.067(3) Uani 1 1 d . U . . .
H57 H 0.106900 0.269393 0.116951 0.080 Uiso 1 1 calc R . . . .
C59 C 0.2217(7) 0.3374(7) 0.1729(5) 0.066(3) Uani 1 1 d . U . . .
H59 H 0.254707 0.321954 0.191681 0.079 Uiso 1 1 calc R . . . .
C174 C -0.0064(6) 0.8797(12) 0.1796(5) 0.086(4) Uani 1 1 d . U . . .
H174 H 0.001112 0.899064 0.204207 0.103 Uiso 1 1 calc R . . . .
C22 C 0.4515(8) 0.4569(9) 0.0365(4) 0.075(3) Uani 1 1 d . U . . .
H22 H 0.462216 0.431691 0.015604 0.090 Uiso 1 1 calc R . . . .
C101 C 0.3875(7) 0.6330(9) -0.0653(4) 0.070(3) Uani 1 1 d . U . . .
H101 H 0.400427 0.581481 -0.067403 0.085 Uiso 1 1 calc R . . . .
C82 C 0.2344(8) 0.4413(6) 0.0461(5) 0.060(3) Uani 0.524(10) 1 d D U P F 2
C83 C 0.1962(7) 0.3824(8) 0.0302(5) 0.064(3) Uani 0.524(10) 1 d G U P F 2
H83 H 0.157650 0.394057 0.015332 0.076 Uiso 0.524(10) 1 calc R . P F 2
C84 C 0.2145(7) 0.3064(7) 0.0361(5) 0.066(3) Uani 0.524(10) 1 d G U P F 2
H84 H 0.188380 0.266096 0.025268 0.079 Uiso 0.524(10) 1 calc R . P F 2
C85 C 0.2709(8) 0.2893(6) 0.0579(6) 0.065(3) Uani 0.524(10) 1 d G U P F 2
H85 H 0.283405 0.237340 0.061959 0.077 Uiso 0.524(10) 1 calc R . P F 2
C86 C 0.3091(6) 0.3482(9) 0.0738(5) 0.065(3) Uani 0.524(10) 1 d G U P F 2
H86 H 0.347701 0.336544 0.088715 0.079 Uiso 0.524(10) 1 calc R . P F 2
C87 C 0.2909(7) 0.4242(7) 0.0679(5) 0.063(3) Uani 0.524(10) 1 d G U P F 2
H87 H 0.316972 0.464506 0.078780 0.075 Uiso 0.524(10) 1 calc R . P F 2
C116 C 0.5128(8) 0.7533(10) 0.0089(5) 0.084(3) Uani 1 1 d . U . . .
H116 H 0.522806 0.702248 0.016823 0.100 Uiso 1 1 calc R . . . .
C13 C 0.5888(8) 1.0039(10) 0.1087(4) 0.081(3) Uani 1 1 d . U . . .
H13 H 0.613044 1.032712 0.094654 0.097 Uiso 1 1 calc R . . . .
C114 C 0.5320(8) 0.8629(11) -0.0265(5) 0.084(3) Uani 1 1 d . U . . .
H114 H 0.555331 0.886998 -0.042615 0.101 Uiso 1 1 calc R . . . .
C152 C 0.4746(7) 1.1169(8) 0.2272(5) 0.072(3) Uani 1 1 d . U . . .
H152 H 0.508345 1.105463 0.215425 0.086 Uiso 1 1 calc R . . . .
C23 C 0.4501(8) 0.4167(9) 0.0680(4) 0.073(3) Uani 1 1 d . U . . .
H23 H 0.457781 0.362987 0.068503 0.088 Uiso 1 1 calc R . . . .
C48 C -0.0861(7) 0.6097(10) 0.1274(6) 0.092(3) Uani 1 1 d . U . . .
H48 H -0.103108 0.617242 0.101990 0.110 Uiso 1 1 calc R . . . .
C14 C 0.5474(8) 0.9500(10) 0.0913(4) 0.081(3) Uani 1 1 d . U . . .
H14 H 0.541142 0.943694 0.065129 0.097 Uiso 1 1 calc R . . . .
C151 C 0.4812(8) 1.1662(8) 0.2557(5) 0.083(3) Uani 1 1 d . U . . .
H151 H 0.519703 1.190725 0.263344 0.099 Uiso 1 1 calc R . . . .
C173 C -0.0665(7) 0.8822(12) 0.1587(5) 0.089(4) Uani 1 1 d . U . . .
H173 H -0.099016 0.905216 0.168572 0.106 Uiso 1 1 calc R . . . .
C51 C -0.0374(7) 0.5940(10) 0.2015(6) 0.091(3) Uani 1 1 d . U . . .
H51 H -0.022404 0.591570 0.227481 0.109 Uiso 1 1 calc R . . . .
C115 C 0.5453(8) 0.7912(11) -0.0143(5) 0.088(3) Uani 1 1 d . U . . .
H115 H 0.578655 0.765464 -0.021891 0.105 Uiso 1 1 calc R . . . .
C49 C -0.1204(8) 0.5774(12) 0.1507(6) 0.106(4) Uani 1 1 d . U . . .
H49 H -0.161206 0.561243 0.141376 0.127 Uiso 1 1 calc R . . . .
C1S C 0.0871(9) 0.4226(12) 0.2105(5) 0.101(6) Uiso 1 1 d . U . . .
H1SA H 0.092470 0.473728 0.199711 0.121 Uiso 1 1 calc R . . . .
H1SB H 0.103780 0.383576 0.195416 0.121 Uiso 1 1 calc R . . . .
C50 C -0.0968(8) 0.5685(12) 0.1869(6) 0.106(4) Uani 1 1 d . U . . .
H50 H -0.120643 0.544487 0.202796 0.127 Uiso 1 1 calc R . . . .
Cl4S Cl 0.6186(7) 0.7577(9) 0.1422(4) 0.295(6) Uiso 1 1 d . U . . .
Cl3S Cl 0.5807(9) 0.6220(12) 0.1075(5) 0.368(9) Uiso 1 1 d . U . . .
C2S C 0.556(2) 0.713(3) 0.1082(14) 0.304(13) Uiso 1 1 d . U . . .
H2SA H 0.516157 0.716041 0.116723 0.365 Uiso 1 1 calc R . . . .
H2SB H 0.552036 0.737392 0.083436 0.365 Uiso 1 1 calc R . . . .
Cl8S Cl 0.2303(12) 1.3605(11) 0.3480(7) 0.241(5) Uiso 0.437(9) 1 d D U P G 1
Cl7S Cl 0.2561(12) 1.1958(12) 0.3558(7) 0.241(5) Uiso 0.437(9) 1 d D U P G 1
C4S C 0.2194(8) 1.2719(9) 0.3274(5) 0.232(13) Uiso 0.437(9) 1 d D U P G 1
H4SA H 0.235488 1.272954 0.303874 0.278 Uiso 0.437(9) 1 calc R . P G 1
H4SB H 0.174898 1.261294 0.321229 0.278 Uiso 0.437(9) 1 calc R . P G 1
Cl10 Cl 0.3632(9) 0.4008(13) -0.0469(6) 0.220(8) Uiso 0.5 1 d D U P . .
Cl9S Cl 0.2410(7) 0.4375(9) -0.0671(5) 0.161(5) Uiso 0.5 1 d D U P . .
C5S C 0.3046(13) 0.409(4) -0.0867(7) 0.230(14) Uiso 0.5 1 d D U P . .
H5SA H 0.314990 0.447486 -0.104251 0.276 Uiso 0.5 1 calc R . P . .
H5SB H 0.296910 0.358673 -0.099670 0.276 Uiso 0.5 1 calc R . P . .
C88 C 0.2563(9) 0.4460(7) 0.0395(5) 0.061(3) Uani 0.476(10) 1 d D U P F 1
C93 C 0.2657(9) 0.4166(9) 0.0753(5) 0.060(3) Uani 0.476(10) 1 d G U P F 1
H93 H 0.258410 0.447902 0.095290 0.072 Uiso 0.476(10) 1 calc R . P F 1
C92 C 0.2857(9) 0.3414(10) 0.0819(5) 0.063(3) Uani 0.476(10) 1 d G U P F 1
H92 H 0.292145 0.321329 0.106356 0.076 Uiso 0.476(10) 1 calc R . P F 1
C91 C 0.2963(9) 0.2957(7) 0.0526(6) 0.066(3) Uani 0.476(10) 1 d G U P F 1
H91 H 0.310028 0.244272 0.057098 0.080 Uiso 0.476(10) 1 calc R . P F 1
C90 C 0.2869(9) 0.3251(9) 0.0168(5) 0.067(3) Uani 0.476(10) 1 d G U P F 1
H90 H 0.294176 0.293788 -0.003225 0.081 Uiso 0.476(10) 1 calc R . P F 1
C89 C 0.2669(9) 0.4003(9) 0.0102(4) 0.065(3) Uani 0.476(10) 1 d G U P F 1
H89 H 0.260441 0.420361 -0.014291 0.078 Uiso 0.476(10) 1 calc R . P F 1
C160 C 0.1396(6) 1.1121(8) 0.2107(5) 0.063(3) Uani 0.663(19) 1 d D U P C 1
C165 C 0.1419(6) 1.1728(9) 0.2356(5) 0.068(3) Uani 0.663(19) 1 d G U P C 1
H165 H 0.179682 1.186104 0.250974 0.082 Uiso 0.663(19) 1 calc R . P C 1
C164 C 0.0890(7) 1.2140(7) 0.2379(6) 0.073(3) Uani 0.663(19) 1 d G U P C 1
H164 H 0.090640 1.255417 0.254891 0.088 Uiso 0.663(19) 1 calc R . P C 1
C163 C 0.0338(6) 1.1945(8) 0.2154(5) 0.073(3) Uani 0.663(19) 1 d G U P C 1
H163 H -0.002351 1.222619 0.216960 0.087 Uiso 0.663(19) 1 calc R . P C 1
C162 C 0.0315(6) 1.1338(10) 0.1905(5) 0.071(3) Uani 0.663(19) 1 d G U P C 1
H162 H -0.006300 1.120509 0.175110 0.085 Uiso 0.663(19) 1 calc R . P C 1
C161 C 0.0843(7) 1.0927(9) 0.1882(5) 0.065(3) Uani 0.663(19) 1 d G U P C 1
H161 H 0.082742 1.051195 0.171192 0.078 Uiso 0.663(19) 1 calc R . P C 1
C40 C 0.179(2) 0.654(3) 0.2809(7) 0.062(3) Uani 0.322(17) 1 d . U P B 1
C41 C 0.1419(15) 0.631(2) 0.3057(8) 0.064(3) Uani 0.322(17) 1 d G U P B 1
H41 H 0.102301 0.610917 0.296712 0.077 Uiso 0.322(17) 1 calc R . P B 1
C42 C 0.1627(15) 0.639(2) 0.3436(8) 0.067(3) Uani 0.322(17) 1 d G U P B 1
H42 H 0.137205 0.623527 0.360591 0.080 Uiso 0.322(17) 1 calc R . P B 1
C43 C 0.2207(15) 0.669(2) 0.3568(8) 0.067(3) Uani 0.322(17) 1 d G U P B 1
H43 H 0.234832 0.673844 0.382689 0.080 Uiso 0.322(17) 1 calc R . P B 1
C44 C 0.2579(15) 0.691(2) 0.3319(11) 0.065(3) Uani 0.322(17) 1 d G U P B 1
H44 H 0.297556 0.711552 0.340909 0.078 Uiso 0.322(17) 1 calc R . P B 1
C45 C 0.237(2) 0.684(3) 0.2940(10) 0.062(3) Uani 0.322(17) 1 d G U P B 1
H45 H 0.262653 0.698943 0.277030 0.075 Uiso 0.322(17) 1 calc R . P B 1
C181 C 0.1881(12) 0.8864(16) 0.2869(4) 0.052(3) Uani 0.433(18) 1 d . U P A 1
C182 C 0.1492(10) 0.8504(15) 0.3073(6) 0.055(3) Uani 0.433(18) 1 d G U P A 1
H182 H 0.115681 0.820647 0.295090 0.066 Uiso 0.433(18) 1 calc R . P A 1
C183 C 0.1594(9) 0.8579(15) 0.3457(5) 0.058(3) Uani 0.433(18) 1 d G U P A 1
H183 H 0.132763 0.833256 0.359697 0.069 Uiso 0.433(18) 1 calc R . P A 1
C184 C 0.2084(10) 0.9014(16) 0.3637(4) 0.059(3) Uani 0.433(18) 1 d G U P A 1
H184 H 0.215369 0.906508 0.389891 0.071 Uiso 0.433(18) 1 calc R . P A 1
C185 C 0.2474(9) 0.9374(15) 0.3432(6) 0.058(3) Uani 0.433(18) 1 d G U P A 1
H185 H 0.280894 0.967151 0.355477 0.070 Uiso 0.433(18) 1 calc R . P A 1
C186 C 0.2372(11) 0.9299(15) 0.3048(5) 0.056(3) Uani 0.433(18) 1 d G U P A 1
H186 H 0.263812 0.954543 0.290870 0.067 Uiso 0.433(18) 1 calc R . P A 1
C61 C 0.0571(7) 0.6386(11) 0.0512(4) 0.046(6) Uani 0.64(3) 1 d D U P D 1
C62 C 0.0455(8) 0.7152(10) 0.0419(6) 0.048(6) Uani 0.64(3) 1 d G U P D 1
H62 H 0.070696 0.754270 0.054726 0.057 Uiso 0.64(3) 1 calc R . P D 1
C63 C -0.0031(9) 0.7346(10) 0.0138(6) 0.066(7) Uani 0.64(3) 1 d G U P D 1
H63 H -0.011060 0.786947 0.007487 0.080 Uiso 0.64(3) 1 calc R . P D 1
C64 C -0.0400(8) 0.6774(12) -0.0049(5) 0.085(9) Uani 0.64(3) 1 d G U P D 1
H64 H -0.073197 0.690657 -0.024089 0.102 Uiso 0.64(3) 1 calc R . P D 1
C65 C -0.0284(10) 0.6008(12) 0.0044(6) 0.081(10) Uani 0.64(3) 1 d G U P D 1
H65 H -0.053579 0.561689 -0.008426 0.098 Uiso 0.64(3) 1 calc R . P D 1
C66 C 0.0202(10) 0.5814(10) 0.0325(5) 0.074(9) Uani 0.64(3) 1 d G U P D 1
H66 H 0.028176 0.529011 0.038813 0.089 Uiso 0.64(3) 1 calc R . P D 1
C118 C 0.2902(8) 1.0792(9) -0.0102(5) 0.051(6) Uani 0.53(3) 1 d D U P E 1
C123 C 0.3232(9) 1.1217(12) -0.0320(6) 0.057(7) Uani 0.53(3) 1 d G U P E 1
H123 H 0.363964 1.107099 -0.033673 0.068 Uiso 0.53(3) 1 calc R . P E 1
C122 C 0.2967(13) 1.1854(13) -0.0513(7) 0.091(14) Uani 0.53(3) 1 d G . P E 1
H122 H 0.319318 1.214475 -0.066220 0.109 Uiso 0.53(3) 1 calc R . P E 1
C121 C 0.2372(12) 1.2068(11) -0.0489(6) 0.094(13) Uani 0.53(3) 1 d G . P E 1
H121 H 0.219028 1.250346 -0.062100 0.113 Uiso 0.53(3) 1 calc R . P E 1
C120 C 0.2041(8) 1.1643(12) -0.0271(7) 0.081(12) Uani 0.53(3) 1 d G . P E 1
H120 H 0.163381 1.178839 -0.025433 0.097 Uiso 0.53(3) 1 calc R . P E 1
C119 C 0.2306(8) 1.1005(11) -0.0078(6) 0.047(7) Uani 0.53(3) 1 d G . P E 1
H119 H 0.208025 1.071461 0.007115 0.056 Uiso 0.53(3) 1 calc R . P E 1
Cl6S Cl 0.2194(8) 1.2719(9) 0.3274(5) 0.241(5) Uiso 0.563(9) 1 d D . P G 2
Cl5S Cl 0.2638(10) 1.1095(11) 0.3263(6) 0.241(5) Uiso 0.563(9) 1 d D . P G 2
C3S C 0.233(3) 1.1920(19) 0.3012(9) 0.232(13) Uiso 0.563(9) 1 d D . P G 2
H3SA H 0.260886 1.207423 0.284467 0.278 Uiso 0.563(9) 1 calc R . P G 2
H3SB H 0.193279 1.177191 0.285453 0.278 Uiso 0.563(9) 1 calc R . P G 2

loop_
_atom_site_aniso_label
_atom_site_aniso_U_11
_atom_site_aniso_U_22
_atom_site_aniso_U_33
_atom_site_aniso_U_23
_atom_site_aniso_U_13
_atom_site_aniso_U_12
Sm3 0.0365(3) 0.0195(2) 0.0280(3) -0.0014(2) 0.0046(2) -0.0045(2)
Sm2 0.0266(3) 0.0222(3) 0.0299(3) 0.0004(2) 0.0046(2) -0.0078(2)
Sm5 0.0201(2) 0.0200(2) 0.0321(3) -0.0031(2) 0.0057(2) -0.00235(19)
Sm4 0.0288(3) 0.0179(2) 0.0284(3) 0.0008(2) 0.0043(2) -0.0012(2)
Sm1 0.0255(2) 0.0183(2) 0.0299(3) 0.0009(2) 0.0066(2) -0.0005(2)
O1 0.027(3) 0.026(3) 0.024(4) 0.006(3) -0.001(3) -0.003(3)
O4 0.015(3) 0.022(3) 0.030(4) 0.002(3) 0.004(3) 0.000(2)
O3 0.025(3) 0.017(3) 0.023(3) 0.002(3) 0.005(3) 0.002(3)
O2 0.027(3) 0.022(3) 0.029(4) 0.007(3) 0.000(3) -0.002(3)
O5 0.029(4) 0.026(4) 0.030(4) -0.003(3) 0.004(3) -0.004(3)
O15 0.052(5) 0.025(4) 0.038(4) -0.006(3) 0.002(4) -0.001(3)
O14 0.057(5) 0.023(4) 0.043(5) -0.005(3) -0.001(4) -0.003(3)
O13 0.039(4) 0.026(4) 0.034(4) 0.000(3) -0.004(3) -0.021(3)
O12 0.044(4) 0.030(4) 0.033(4) -0.004(3) 0.004(3) -0.014(3)
O11 0.030(4) 0.040(4) 0.052(5) 0.008(4) 0.006(4) -0.012(3)
O10 0.034(4) 0.036(4) 0.046(5) 0.004(3) 0.012(4) -0.009(3)
O25 0.021(3) 0.031(4) 0.037(4) 0.000(3) 0.007(3) -0.002(3)
O24 0.041(4) 0.028(4) 0.040(4) -0.001(3) 0.006(3) 0.007(3)
O22 0.032(4) 0.036(4) 0.061(5) -0.001(4) 0.014(4) 0.008(3)
O23 0.040(4) 0.023(4) 0.039(4) -0.010(3) 0.006(3) -0.009(3)
O21 0.030(4) 0.020(3) 0.040(4) -0.003(3) 0.004(3) 0.001(3)
O20 0.030(4) 0.025(4) 0.036(4) 0.001(3) 0.005(3) -0.003(3)
O19 0.042(4) 0.032(4) 0.042(5) 0.011(3) -0.001(4) 0.000(3)
O18 0.052(5) 0.030(4) 0.028(4) 0.002(3) 0.018(4) -0.006(3)
O17 0.032(4) 0.024(4) 0.037(4) 0.002(3) 0.003(3) 0.002(3)
O16 0.050(5) 0.027(4) 0.040(5) -0.003(3) 0.010(4) 0.002(3)
O8 0.044(4) 0.026(4) 0.039(4) 0.005(3) 0.017(4) 0.005(3)
O9 0.034(4) 0.023(4) 0.036(4) 0.002(3) 0.008(3) 0.003(3)
O6 0.027(4) 0.030(4) 0.034(4) -0.002(3) 0.009(3) -0.004(3)
O7 0.034(4) 0.026(4) 0.034(4) 0.002(3) 0.006(3) -0.007(3)
C133 0.044(6) 0.028(6) 0.032(6) 0.000(5) 0.005(5) -0.008(5)
C1 0.022(5) 0.023(5) 0.030(5) 0.004(4) -0.007(4) -0.003(4)
C17 0.062(7) 0.009(4) 0.038(6) -0.002(4) 0.008(6) 0.000(5)
C25 0.027(5) 0.031(5) 0.028(5) 0.003(4) 0.004(4) -0.002(4)
C3 0.018(5) 0.029(5) 0.034(6) 0.006(4) 0.007(4) 0.000(4)
C4 0.022(5) 0.041(6) 0.024(5) -0.003(4) 0.003(4) 0.006(4)
C96 0.026(5) 0.029(5) 0.032(6) 0.008(4) 0.005(4) -0.002(4)
C9 0.037(6) 0.033(6) 0.036(6) 0.000(5) 0.004(5) -0.001(5)
C130 0.040(6) 0.024(5) 0.033(6) 0.002(4) 0.010(5) -0.005(4)
C52 0.046(6) 0.021(5) 0.049(7) -0.004(5) 0.027(6) -0.015(5)
C18 0.029(5) 0.033(6) 0.028(6) 0.006(5) -0.004(4) 0.003(4)
C73 0.053(7) 0.031(6) 0.037(7) 0.003(5) -0.004(5) -0.021(5)
C77 0.051(7) 0.034(6) 0.040(7) -0.004(5) 0.001(6) 0.004(5)
C103 0.028(5) 0.035(6) 0.037(6) -0.002(5) -0.003(5) -0.008(5)
C109 0.051(7) 0.050(7) 0.025(6) -0.021(5) -0.001(5) -0.012(6)
C131 0.034(6) 0.022(5) 0.044(7) 0.004(5) -0.004(5) 0.006(4)
C98 0.058(8) 0.056(8) 0.035(7) 0.003(6) 0.012(6) 0.008(6)
C145 0.068(8) 0.028(6) 0.030(6) 0.001(5) 0.013(6) -0.014(6)
C2 0.033(6) 0.033(6) 0.032(6) 0.005(5) 0.004(5) -0.006(5)
C97 0.050(7) 0.050(7) 0.031(6) -0.002(5) 0.015(5) 0.000(6)
C55 0.046(7) 0.034(6) 0.044(7) -0.007(5) 0.017(6) -0.012(5)
C134 0.043(7) 0.037(7) 0.063(9) -0.006(6) 0.001(6) 0.006(5)
C16 0.042(6) 0.037(6) 0.041(7) -0.001(5) 0.014(5) 0.010(5)
C78 0.041(7) 0.053(8) 0.042(7) -0.004(6) 0.009(6) 0.009(6)
C169 0.026(6) 0.056(7) 0.045(7) 0.009(6) 0.014(5) -0.001(5)
C95 0.053(7) 0.031(6) 0.030(6) -0.002(5) 0.009(5) -0.004(5)
C94 0.045(6) 0.030(6) 0.031(6) -0.004(5) 0.004(5) -0.007(5)
C166 0.031(5) 0.035(6) 0.035(6) -0.005(5) 0.007(5) -0.005(4)
C53 0.051(7) 0.030(6) 0.049(7) 0.004(5) 0.005(6) -0.019(5)
C10 0.038(6) 0.044(7) 0.031(6) 0.005(5) 0.004(5) -0.012(5)
C132 0.045(6) 0.016(5) 0.040(7) 0.001(4) -0.007(5) -0.003(4)
C104 0.047(7) 0.051(7) 0.033(6) -0.001(6) -0.005(5) 0.004(6)
C139 0.050(7) 0.030(6) 0.043(7) -0.002(5) -0.001(6) -0.004(5)
C30 0.041(6) 0.027(5) 0.043(7) 0.005(5) 0.018(5) 0.001(5)
C26 0.044(6) 0.020(5) 0.049(7) 0.000(5) 0.007(5) -0.002(5)
C54 0.040(6) 0.046(7) 0.039(7) 0.003(5) -0.001(5) -0.030(5)
C76 0.049(7) 0.036(6) 0.040(7) -0.005(5) -0.001(5) -0.013(5)
C168 0.036(5) 0.065(7) 0.041(3) -0.010(4) 0.023(3) 0.019(5)
C111 0.053(7) 0.044(7) 0.035(7) 0.014(5) -0.004(6) -0.016(6)
C11 0.047(7) 0.050(7) 0.034(6) 0.004(5) 0.010(5) -0.017(6)
C167 0.039(6) 0.041(7) 0.041(7) -0.001(5) 0.008(5) 0.001(5)
C31 0.042(7) 0.043(7) 0.048(7) -0.002(6) 0.017(6) -0.003(5)
C79 0.034(6) 0.060(8) 0.043(7) 0.005(6) -0.005(5) -0.004(6)
C110 0.060(8) 0.056(8) 0.036(7) 0.016(6) 0.016(6) -0.012(6)
C170 0.038(6) 0.032(6) 0.059(8) 0.006(6) 0.004(6) 0.005(5)
C112 0.055(8) 0.059(8) 0.033(7) -0.014(6) 0.014(6) -0.017(6)
C175 0.043(5) 0.076(8) 0.040(3) -0.006(5) 0.019(3) 0.011(5)
C176 0.047(6) 0.083(8) 0.042(4) -0.005(5) 0.022(4) 0.008(5)
C177 0.051(6) 0.087(9) 0.042(4) -0.004(6) 0.022(4) 0.008(6)
C178 0.053(6) 0.091(9) 0.042(4) -0.005(6) 0.019(4) 0.009(6)
C179 0.051(6) 0.087(8) 0.042(4) -0.007(6) 0.016(4) 0.007(5)
C180 0.047(5) 0.081(8) 0.042(4) -0.008(5) 0.017(4) 0.009(5)
C141 0.037(4) 0.036(4) 0.064(6) -0.003(4) 0.002(5) 0.004(4)
C135 0.051(5) 0.033(5) 0.076(8) -0.012(5) -0.005(5) -0.011(5)
C106 0.048(5) 0.050(6) 0.053(5) 0.002(4) -0.019(4) 0.008(4)
C5 0.046(6) 0.052(6) 0.038(5) -0.004(4) 0.014(5) -0.009(5)
C7 0.058(6) 0.059(5) 0.040(5) -0.008(4) 0.015(4) 0.004(4)
C105 0.040(6) 0.052(6) 0.050(5) -0.003(5) -0.012(4) 0.012(5)
C29 0.053(6) 0.058(6) 0.065(7) 0.015(6) 0.024(6) -0.005(5)
C147 0.071(4) 0.030(4) 0.064(6) 0.002(4) 0.035(5) 0.010(3)
C144 0.044(4) 0.029(5) 0.063(7) 0.005(5) -0.005(5) 0.002(4)
C32 0.044(5) 0.056(6) 0.062(5) -0.003(6) 0.030(3) -0.018(5)
C140 0.039(4) 0.032(5) 0.056(7) -0.002(5) 0.002(5) 0.008(4)
C146 0.075(4) 0.023(5) 0.061(7) -0.004(5) 0.032(5) 0.011(4)
C6 0.048(5) 0.062(5) 0.043(5) -0.005(4) 0.021(4) -0.003(4)
C107 0.055(6) 0.058(6) 0.048(5) 0.013(5) -0.011(4) 0.006(4)
C138 0.053(6) 0.040(5) 0.065(7) -0.009(5) 0.021(6) -0.016(4)
C19 0.070(6) 0.043(4) 0.048(4) 0.005(4) 0.027(5) 0.018(5)
C27 0.048(6) 0.040(6) 0.069(7) 0.020(5) 0.009(5) -0.007(4)
C8 0.058(6) 0.046(6) 0.036(6) -0.011(5) 0.008(5) -0.001(4)
C148 0.073(5) 0.024(5) 0.064(6) 0.003(4) -0.014(4) -0.009(5)
C33 0.039(4) 0.053(6) 0.066(5) -0.010(5) 0.021(4) -0.012(4)
C81 0.077(8) 0.050(7) 0.051(7) 0.002(6) -0.015(5) -0.028(6)
C143 0.047(4) 0.032(4) 0.075(7) 0.002(4) -0.008(5) 0.008(3)
C34 0.065(6) 0.082(8) 0.040(4) -0.003(5) 0.028(4) -0.011(5)
C35 0.074(6) 0.085(8) 0.040(4) -0.001(6) 0.027(4) -0.015(5)
C36 0.079(6) 0.090(8) 0.041(4) 0.001(5) 0.025(5) -0.012(5)
C37 0.080(6) 0.087(8) 0.040(4) -0.002(5) 0.022(4) -0.010(6)
C38 0.076(6) 0.085(8) 0.042(4) -0.003(6) 0.021(4) -0.011(5)
C39 0.068(5) 0.081(8) 0.040(4) -0.005(5) 0.025(4) -0.011(5)
C15 0.094(9) 0.086(8) 0.042(6) 0.001(6) 0.012(6) -0.051(6)
C108 0.047(6) 0.053(6) 0.045(6) 0.010(5) -0.003(5) 0.002(4)
C20 0.085(7) 0.050(5) 0.047(5) 0.004(3) 0.030(5) 0.015(5)
C142 0.039(4) 0.038(4) 0.070(6) -0.004(4) -0.005(5) 0.009(3)
C153 0.063(5) 0.033(5) 0.077(6) 0.016(4) -0.012(4) -0.013(4)
C56 0.044(6) 0.031(5) 0.098(9) -0.012(5) -0.002(6) -0.010(4)
C12 0.088(8) 0.087(9) 0.051(5) 0.000(6) 0.015(6) -0.050(7)
C60 0.064(7) 0.030(4) 0.085(8) 0.000(5) -0.003(7) -0.009(5)
C102 0.086(8) 0.058(7) 0.047(6) -0.008(5) 0.025(5) 0.013(6)
C136 0.056(5) 0.041(5) 0.069(6) -0.005(4) 0.004(5) -0.025(4)
C46 0.044(4) 0.069(6) 0.093(5) -0.015(5) 0.019(3) -0.022(4)
C80 0.070(8) 0.059(7) 0.047(6) -0.002(6) -0.012(5) -0.031(6)
C171 0.038(6) 0.086(9) 0.060(7) 0.010(6) -0.004(5) -0.004(6)
C28 0.054(6) 0.053(5) 0.071(7) 0.017(5) 0.016(5) -0.013(5)
C117 0.081(8) 0.069(8) 0.080(8) -0.021(7) 0.042(6) -0.010(6)
C75 0.073(6) 0.026(3) 0.072(6) -0.006(4) -0.012(5) 0.002(3)
C154 0.075(4) 0.044(5) 0.080(7) -0.004(5) 0.039(5) 0.016(4)
C159 0.078(5) 0.047(5) 0.086(7) -0.008(5) 0.039(6) 0.020(4)
C158 0.079(5) 0.053(5) 0.093(7) -0.010(6) 0.039(6) 0.022(4)
C157 0.077(5) 0.053(6) 0.092(8) -0.011(7) 0.040(6) 0.024(5)
C156 0.074(4) 0.051(6) 0.087(8) -0.007(6) 0.038(6) 0.024(5)
C155 0.070(4) 0.048(6) 0.083(7) -0.006(6) 0.037(6) 0.020(4)
C58 0.061(6) 0.029(4) 0.102(8) -0.005(5) 0.008(5) -0.005(4)
C21 0.099(7) 0.065(5) 0.052(5) 0.002(4) 0.038(5) 0.025(6)
C99 0.077(8) 0.084(6) 0.035(6) -0.001(6) 0.022(6) 0.014(6)
C137 0.053(5) 0.055(5) 0.071(7) -0.008(5) 0.019(5) -0.024(4)
C67 0.059(11) 0.054(11) 0.044(13) 0.012(10) 0.017(9) 0.003(9)
C68 0.061(11) 0.051(11) 0.044(14) 0.010(10) 0.014(10) 0.003(9)
C69 0.062(12) 0.052(11) 0.045(14) 0.010(10) 0.012(10) 0.001(8)
C70 0.064(11) 0.054(11) 0.047(13) 0.012(9) 0.011(10) -0.001(9)
C71 0.065(11) 0.056(11) 0.048(13) 0.013(10) 0.011(10) -0.001(9)
C72 0.063(11) 0.054(11) 0.047(13) 0.011(9) 0.013(10) 0.001(9)
C100 0.089(7) 0.087(6) 0.040(6) -0.012(5) 0.027(5) 0.017(6)
C24 0.093(7) 0.046(4) 0.055(5) 0.002(4) 0.029(5) 0.029(5)
C172 0.037(5) 0.119(9) 0.073(6) 0.011(6) 0.000(5) 0.000(6)
C47 0.047(5) 0.074(7) 0.102(5) -0.011(6) 0.003(4) -0.022(5)
C149 0.096(6) 0.030(5) 0.071(6) -0.004(4) -0.027(5) -0.008(5)
C113 0.089(8) 0.082(7) 0.069(8) -0.018(7) 0.049(7) -0.014(6)
C124 0.120(15) 0.104(15) 0.108(12) 0.072(10) -0.044(10) -0.051(11)
C129 0.125(15) 0.110(15) 0.110(12) 0.075(11) -0.041(10) -0.048(11)
C128 0.129(15) 0.112(15) 0.112(12) 0.077(10) -0.039(10) -0.047(11)
C127 0.126(15) 0.109(15) 0.111(12) 0.074(11) -0.043(11) -0.048(10)
C126 0.125(15) 0.107(15) 0.109(13) 0.072(11) -0.044(10) -0.048(11)
C125 0.122(15) 0.105(15) 0.108(12) 0.071(10) -0.044(10) -0.049(11)
C150 0.103(7) 0.036(6) 0.085(7) -0.002(5) -0.037(5) -0.014(5)
C74 0.091(8) 0.023(5) 0.073(7) -0.012(4) -0.022(6) 0.001(5)
C57 0.057(6) 0.031(4) 0.108(8) -0.010(5) 0.003(5) -0.012(4)
C59 0.065(6) 0.031(4) 0.094(7) 0.000(5) -0.003(5) -0.004(4)
C174 0.033(5) 0.162(12) 0.065(7) -0.013(8) 0.013(5) 0.009(7)
C22 0.109(7) 0.067(5) 0.058(5) -0.005(4) 0.036(6) 0.029(6)
C101 0.093(7) 0.073(6) 0.051(6) -0.014(5) 0.028(5) 0.018(6)
C82 0.068(6) 0.026(3) 0.079(6) -0.003(4) -0.005(5) 0.002(4)
C83 0.071(6) 0.026(4) 0.086(7) -0.004(5) -0.008(6) 0.001(4)
C84 0.072(7) 0.026(3) 0.093(7) -0.003(5) -0.004(6) 0.001(5)
C85 0.069(7) 0.025(4) 0.094(7) 0.000(5) 0.000(6) 0.002(4)
C86 0.069(7) 0.027(4) 0.094(7) 0.001(5) -0.004(6) 0.003(4)
C87 0.068(6) 0.026(4) 0.086(6) -0.001(5) -0.007(5) 0.002(4)
C116 0.092(7) 0.078(7) 0.092(8) -0.023(6) 0.048(6) -0.002(6)
C13 0.097(8) 0.097(8) 0.050(5) 0.005(6) 0.018(6) -0.056(6)
C114 0.093(7) 0.096(7) 0.078(7) -0.025(6) 0.056(6) -0.015(6)
C152 0.068(5) 0.040(6) 0.092(7) 0.015(5) -0.024(5) -0.016(5)
C23 0.111(7) 0.054(5) 0.061(5) -0.005(4) 0.033(6) 0.028(6)
C48 0.053(5) 0.096(8) 0.122(6) -0.011(7) 0.002(4) -0.035(6)
C14 0.104(8) 0.096(8) 0.043(5) 0.004(5) 0.015(5) -0.055(6)
C151 0.089(6) 0.040(6) 0.099(8) 0.011(5) -0.039(5) -0.010(5)
C173 0.035(5) 0.153(10) 0.077(7) -0.001(7) 0.008(5) 0.008(6)
C51 0.051(5) 0.107(8) 0.119(6) -0.003(7) 0.027(4) -0.037(6)
C115 0.097(7) 0.094(7) 0.087(7) -0.032(6) 0.055(5) -0.006(6)
C49 0.059(6) 0.118(8) 0.141(8) -0.009(8) 0.014(5) -0.040(6)
C50 0.057(5) 0.124(8) 0.138(7) -0.002(8) 0.023(5) -0.046(6)
C88 0.070(6) 0.025(4) 0.082(5) -0.004(3) -0.006(5) 0.000(4)
C93 0.064(7) 0.024(4) 0.085(5) 0.000(4) -0.002(6) 0.001(5)
C92 0.066(7) 0.026(4) 0.093(6) 0.001(4) 0.000(6) 0.004(5)
C91 0.070(7) 0.027(4) 0.096(6) -0.003(4) -0.002(6) 0.005(5)
C90 0.073(7) 0.029(4) 0.093(6) -0.006(4) -0.002(6) 0.005(5)
C89 0.075(7) 0.029(4) 0.086(6) -0.006(4) -0.005(6) 0.005(5)
C160 0.076(4) 0.041(5) 0.080(6) -0.004(4) 0.038(4) 0.016(4)
C165 0.079(5) 0.048(5) 0.087(7) -0.011(5) 0.038(5) 0.020(5)
C164 0.081(6) 0.053(6) 0.095(8) -0.012(5) 0.039(6) 0.023(5)
C163 0.078(5) 0.054(6) 0.095(8) -0.012(6) 0.042(6) 0.021(5)
C162 0.077(4) 0.053(6) 0.091(7) -0.010(5) 0.039(5) 0.024(5)
C161 0.074(4) 0.047(5) 0.082(6) -0.006(5) 0.036(5) 0.021(4)
C40 0.068(6) 0.082(8) 0.041(4) -0.003(6) 0.026(4) -0.011(6)
C41 0.072(6) 0.085(9) 0.040(5) -0.001(6) 0.026(4) -0.012(6)
C42 0.078(6) 0.088(9) 0.040(4) 0.001(6) 0.025(5) -0.012(6)
C43 0.078(6) 0.087(9) 0.040(4) -0.001(6) 0.023(4) -0.011(6)
C44 0.075(6) 0.084(9) 0.041(5) -0.002(6) 0.022(4) -0.011(6)
C45 0.069(6) 0.082(8) 0.041(4) -0.004(6) 0.024(5) -0.011(6)
C181 0.043(5) 0.077(8) 0.039(3) -0.006(5) 0.019(3) 0.012(5)
C182 0.047(5) 0.082(8) 0.040(4) -0.006(5) 0.022(4) 0.010(5)
C183 0.051(6) 0.088(8) 0.039(4) -0.005(6) 0.021(4) 0.009(6)
C184 0.052(7) 0.089(9) 0.041(5) -0.005(6) 0.017(4) 0.010(6)
C185 0.050(6) 0.085(9) 0.041(4) -0.005(6) 0.014(5) 0.008(6)
C186 0.047(6) 0.082(8) 0.041(4) -0.007(5) 0.016(4) 0.009(5)
C61 0.043(10) 0.055(9) 0.037(11) 0.010(8) -0.004(8) -0.033(8)
C62 0.038(11) 0.054(8) 0.044(12) -0.007(10) -0.012(8) -0.011(9)
C63 0.066(15) 0.069(9) 0.049(14) 0.008(11) -0.030(10) -0.026(10)
C64 0.101(19) 0.081(12) 0.051(15) 0.003(12) -0.046(12) -0.035(12)
C65 0.085(17) 0.080(10) 0.062(16) 0.019(13) -0.033(11) -0.059(13)
C66 0.099(18) 0.065(9) 0.043(13) 0.018(10) -0.029(11) -0.054(11)
C118 0.054(12) 0.055(13) 0.041(12) 0.021(9) 0.001(9) 0.006(10)
C123 0.059(13) 0.064(13) 0.047(12) 0.023(10) 0.007(9) 0.006(10)
C122 0.10(3) 0.08(3) 0.09(3) 0.06(2) 0.03(2) 0.02(2)
C121 0.15(4) 0.06(2) 0.05(2) 0.024(16) -0.03(2) 0.01(2)
C120 0.09(2) 0.037(16) 0.10(3) -0.005(17) -0.04(2) 0.015(16)
C119 0.051(15) 0.018(11) 0.061(16) 0.000(11) -0.018(12) -0.003(10)

loop_
_atom_type_symbol
_atom_type_description
_atom_type_scat_dispersion_real
_atom_type_scat_dispersion_imag
_atom_type_scat_source
C C 0.0033 0.0016 'International Tables Vol C Tables 4.2.6.8 and 6.1.1.4'
H H 0.0000 0.0000 'International Tables Vol C Tables 4.2.6.8 and 6.1.1.4'
Cl Cl 0.1484 0.1585 'International Tables Vol C Tables 4.2.6.8 and 6.1.1.4'
O O 0.0106 0.0060 'International Tables Vol C Tables 4.2.6.8 and 6.1.1.4'
Sm Sm -0.1638 3.4418 'International Tables Vol C Tables 4.2.6.8 and 6.1.1.4'

loop_
_geom_angle_atom_site_label_1
_geom_angle_atom_site_label_2
_geom_angle_atom_site_label_3
_geom_angle
Sm2 Sm3 Sm4 91.478(16)
Sm2 Sm3 Sm1 61.994(14)
Sm4 Sm3 Sm1 61.823(13)
O1 Sm3 Sm2 40.71(16)
O1 Sm3 Sm4 94.21(15)
O1 Sm3 Sm1 35.94(15)
O1 Sm3 O2 71.0(2)
O1 Sm3 O5 68.6(2)
O1 Sm3 O13 75.2(2)
O1 Sm3 O17 133.0(2)
O1 Sm3 O16 127.5(2)
O2 Sm3 Sm2 93.66(16)
O2 Sm3 Sm4 39.78(15)
O2 Sm3 Sm1 35.63(15)
O2 Sm3 O5 69.3(2)
O2 Sm3 O13 133.5(2)
O2 Sm3 O17 77.6(2)
O2 Sm3 O16 73.3(2)
O5 Sm3 Sm2 45.53(15)
O5 Sm3 Sm4 48.18(14)
O5 Sm3 Sm1 59.12(15)
O15 Sm3 Sm2 118.65(19)
O15 Sm3 Sm4 120.72(17)
O15 Sm3 Sm1 177.00(17)
O15 Sm3 O1 142.5(2)
O15 Sm3 O2 145.1(2)
O15 Sm3 O5 123.6(2)
O15 Sm3 O13 77.6(2)
O15 Sm3 O17 78.9(2)
O15 Sm3 O16 75.2(3)
O14 Sm3 Sm2 97.9(2)
O14 Sm3 Sm4 156.1(2)
O14 Sm3 Sm1 103.55(19)
O14 Sm3 O1 79.2(2)
O14 Sm3 O2 117.2(2)
O14 Sm3 O5 143.1(2)
O14 Sm3 O15 73.5(3)
O14 Sm3 O13 85.9(3)
O14 Sm3 O17 147.5(3)
O14 Sm3 O16 84.4(3)
O13 Sm3 Sm2 41.08(15)
O13 Sm3 Sm4 114.93(15)
O13 Sm3 Sm1 102.97(16)
O13 Sm3 O5 69.1(2)
O17 Sm3 Sm2 110.36(16)
O17 Sm3 Sm4 41.96(16)
O17 Sm3 Sm1 103.71(16)
O17 Sm3 O5 67.9(2)
O17 Sm3 O13 104.8(2)
O16 Sm3 Sm2 166.12(19)
O16 Sm3 Sm4 81.51(17)
O16 Sm3 Sm1 104.13(18)
O16 Sm3 O5 129.6(2)
O16 Sm3 O13 152.7(2)
O16 Sm3 O17 72.1(2)
Sm3 Sm2 Sm5 88.825(15)
Sm3 Sm2 Sm1 62.903(14)
Sm5 Sm2 Sm1 62.407(12)
O1 Sm2 Sm3 40.11(15)
O1 Sm2 Sm5 93.83(15)
O1 Sm2 Sm1 36.85(15)
O1 Sm2 O5 67.4(2)
O1 Sm2 O25 131.2(2)
O4 Sm2 Sm3 93.93(15)
O4 Sm2 Sm5 40.24(14)
O4 Sm2 Sm1 36.25(14)
O4 Sm2 O1 72.9(2)
O4 Sm2 O5 68.6(2)
O4 Sm2 O13 135.4(2)
O4 Sm2 O25 76.9(2)
O5 Sm2 Sm3 44.38(14)
O5 Sm2 Sm5 46.04(14)
O5 Sm2 Sm1 59.49(14)
O13 Sm2 Sm3 43.34(16)
O13 Sm2 Sm5 112.33(15)
O13 Sm2 Sm1 106.13(17)
O13 Sm2 O1 76.7(2)
O13 Sm2 O5 69.9(2)
O13 Sm2 O25 100.6(2)
O12 Sm2 Sm3 83.79(17)
O12 Sm2 Sm5 162.10(18)
O12 Sm2 Sm1 99.77(18)
O12 Sm2 O1 70.1(2)
O12 Sm2 O4 123.9(2)
O12 Sm2 O5 128.1(2)
O12 Sm2 O13 72.6(2)
O12 Sm2 O25 156.6(2)
O11 Sm2 Sm3 122.9(2)
O11 Sm2 Sm5 120.22(19)
O11 Sm2 Sm1 172.63(19)
O11 Sm2 O1 144.0(2)
O11 Sm2 O4 140.8(2)
O11 Sm2 O5 127.6(2)
O11 Sm2 O13 79.6(3)
O11 Sm2 O12 77.2(3)
O11 Sm2 O10 72.6(3)
O11 Sm2 O25 79.5(2)
O10 Sm2 Sm3 158.50(18)
O10 Sm2 Sm5 95.50(18)
O10 Sm2 Sm1 100.62(17)
O10 Sm2 O1 118.4(2)
O10 Sm2 O4 76.4(2)
O10 Sm2 O5 140.9(2)
O10 Sm2 O13 147.9(2)
O10 Sm2 O12 85.8(2)
O10 Sm2 O25 89.8(2)
O25 Sm2 Sm3 106.95(16)
O25 Sm2 Sm5 41.23(14)
O25 Sm2 Sm1 103.61(14)
O25 Sm2 O5 66.2(2)
Sm2 Sm5 Sm4 91.160(16)
Sm2 Sm5 Sm1 62.233(13)
Sm4 Sm5 Sm1 61.952(13)
O4 Sm5 Sm2 40.18(14)
O4 Sm5 Sm4 94.04(15)
O4 Sm5 Sm1 36.14(14)
O4 Sm5 O5 68.1(2)
O4 Sm5 O25 78.2(2)
O4 Sm5 O21 130.1(2)
O3 Sm5 Sm2 94.62(14)
O3 Sm5 Sm4 39.47(15)
O3 Sm5 Sm1 36.65(14)
O3 Sm5 O4 72.4(2)
O3 Sm5 O5 69.6(2)
O3 Sm5 O25 133.9(2)
O3 Sm5 O24 128.7(2)
O3 Sm5 O21 75.9(2)
O5 Sm5 Sm2 45.46(14)
O5 Sm5 Sm4 47.83(14)
O5 Sm5 Sm1 59.28(14)
O25 Sm5 Sm2 42.70(16)
O25 Sm5 Sm4 110.96(16)
O25 Sm5 Sm1 104.90(16)
O25 Sm5 O5 66.8(2)
O25 Sm5 O21 98.3(2)
O24 Sm5 Sm2 82.22(17)
O24 Sm5 Sm4 166.18(16)
O24 Sm5 Sm1 104.25(16)
O24 Sm5 O4 73.1(2)
O24 Sm5 O5 127.6(2)
O24 Sm5 O25 72.0(2)
O24 Sm5 O21 153.6(2)
O22 Sm5 Sm2 124.85(18)
O22 Sm5 Sm4 117.8(2)
O22 Sm5 Sm1 172.53(19)
O22 Sm5 O4 147.0(2)
O22 Sm5 O3 138.1(2)
O22 Sm5 O5 126.8(2)
O22 Sm5 O25 82.3(2)
O22 Sm5 O24 75.7(3)
O22 Sm5 O21 78.7(2)
O23 Sm5 Sm2 155.65(18)
O23 Sm5 Sm4 94.80(17)
O23 Sm5 Sm1 100.17(18)
O23 Sm5 O4 115.7(2)
O23 Sm5 O3 75.7(2)
O23 Sm5 O5 141.9(2)
O23 Sm5 O25 150.2(2)
O23 Sm5 O24 86.6(2)
O23 Sm5 O22 72.4(3)
O23 Sm5 O21 91.8(2)
O21 Sm5 Sm2 107.64(15)
O21 Sm5 Sm4 40.18(15)
O21 Sm5 Sm1 101.94(15)
O21 Sm5 O5 65.2(2)
Sm3 Sm4 Sm5 88.418(15)
Sm3 Sm4 Sm1 62.915(14)
Sm5 Sm4 Sm1 62.309(13)
O3 Sm4 Sm3 94.13(14)
O3 Sm4 Sm5 39.40(14)
O3 Sm4 Sm1 36.95(14)
O3 Sm4 O5 67.9(2)
O3 Sm4 O21 77.9(2)
O3 Sm4 O20 72.1(2)
O3 Sm4 O17 130.9(2)
O2 Sm4 Sm3 40.50(15)
O2 Sm4 Sm5 93.05(16)
O2 Sm4 Sm1 36.15(16)
O2 Sm4 O3 73.0(2)
O2 Sm4 O5 66.8(2)
O2 Sm4 O21 130.2(2)
O2 Sm4 O20 131.6(2)
O2 Sm4 O17 77.7(2)
O5 Sm4 Sm3 44.23(14)
O5 Sm4 Sm5 45.63(14)
O5 Sm4 Sm1 59.08(14)
O21 Sm4 Sm3 104.62(16)
O21 Sm4 Sm5 42.41(17)
O21 Sm4 Sm1 104.52(17)
O21 Sm4 O5 65.0(2)
O21 Sm4 O20 72.2(2)
O21 Sm4 O17 92.8(2)
O20 Sm4 Sm3 166.22(16)
O20 Sm4 Sm5 80.35(16)
O20 Sm4 Sm1 104.41(16)
O20 Sm4 O5 125.8(2)
O20 Sm4 O17 150.3(2)
O19 Sm4 Sm3 118.75(19)
O19 Sm4 Sm5 130.22(19)
O19 Sm4 Sm1 166.08(19)
O19 Sm4 O3 146.8(2)
O19 Sm4 O2 135.3(2)
O19 Sm4 O5 132.8(2)
O19 Sm4 O21 88.6(3)
O19 Sm4 O20 74.9(2)
O19 Sm4 O18 72.1(3)
O19 Sm4 O17 79.3(2)
O18 Sm4 Sm3 93.35(17)
O18 Sm4 Sm5 152.43(18)
O18 Sm4 Sm1 94.19(18)
O18 Sm4 O3 113.1(2)
O18 Sm4 O2 71.4(2)
O18 Sm4 O5 135.7(2)
O18 Sm4 O21 158.4(2)
O18 Sm4 O20 93.0(2)
O18 Sm4 O17 93.0(2)
O17 Sm4 Sm3 41.33(15)
O17 Sm4 Sm5 106.11(16)
O17 Sm4 Sm1 104.18(15)
O17 Sm4 O5 64.7(2)
Sm2 Sm1 Sm3 55.103(13)
Sm2 Sm1 Sm5 55.360(12)
Sm5 Sm1 Sm3 80.661(14)
Sm4 Sm1 Sm3 55.263(12)
Sm4 Sm1 Sm2 83.590(14)
Sm4 Sm1 Sm5 55.739(12)
O1 Sm1 Sm3 34.51(14)
O1 Sm1 Sm2 35.88(15)
O1 Sm1 Sm5 86.35(15)
O1 Sm1 Sm4 86.59(14)
O1 Sm1 O3 108.3(2)
O4 Sm1 Sm3 85.68(15)
O4 Sm1 Sm2 35.24(14)
O4 Sm1 Sm5 35.17(14)
O4 Sm1 Sm4 87.22(14)
O4 Sm1 O1 70.9(2)
O4 Sm1 O3 69.74(19)
O3 Sm1 Sm3 85.51(14)
O3 Sm1 Sm2 86.53(14)
O3 Sm1 Sm5 34.96(14)
O3 Sm1 Sm4 35.29(14)
O2 Sm1 Sm3 35.02(14)
O2 Sm1 Sm2 86.51(15)
O2 Sm1 Sm5 85.78(15)
O2 Sm1 Sm4 34.92(15)
O2 Sm1 O1 69.0(2)
O2 Sm1 O4 108.3(2)
O2 Sm1 O3 70.1(2)
O8 Sm1 Sm3 81.01(19)
O8 Sm1 Sm2 114.61(18)
O8 Sm1 Sm5 161.49(18)
O8 Sm1 Sm4 110.55(17)
O8 Sm1 O1 80.0(2)
O8 Sm1 O4 145.0(2)
O8 Sm1 O3 140.2(2)
O8 Sm1 O2 77.7(2)
O8 Sm1 O9 72.5(2)
O8 Sm1 O6 80.5(2)
O9 Sm1 Sm3 108.61(17)
O9 Sm1 Sm2 78.53(16)
O9 Sm1 Sm5 116.20(16)
O9 Sm1 Sm4 161.22(17)
O9 Sm1 O1 75.6(2)
O9 Sm1 O4 81.5(2)
O9 Sm1 O3 147.1(2)
O9 Sm1 O2 136.8(2)
O6 Sm1 Sm3 120.44(17)
O6 Sm1 Sm2 161.00(16)
O6 Sm1 Sm5 106.74(16)
O6 Sm1 Sm4 80.11(17)
O6 Sm1 O1 150.8(2)
O6 Sm1 O4 133.5(2)
O6 Sm1 O3 74.5(2)
O6 Sm1 O2 85.7(2)
O6 Sm1 O9 118.5(2)
O7 Sm1 Sm3 157.70(17)
O7 Sm1 Sm2 107.16(16)
O7 Sm1 Sm5 77.59(17)
O7 Sm1 Sm4 114.03(16)
O7 Sm1 O1 137.8(2)
O7 Sm1 O4 73.7(2)
O7 Sm1 O3 79.5(2)
O7 Sm1 O2 145.9(2)
O7 Sm1 O8 120.9(2)
O7 Sm1 O9 77.2(2)
O7 Sm1 O6 71.3(2)
Sm3 O1 Sm2 99.2(2)
Sm3 O1 Sm1 109.5(2)
Sm2 O1 Sm1 107.3(2)
Sm2 O4 Sm5 99.6(2)
Sm2 O4 Sm1 108.5(2)
Sm5 O4 Sm1 108.7(2)
Sm5 O3 Sm4 101.1(2)
Sm5 O3 Sm1 108.4(2)
Sm4 O3 Sm1 107.8(2)
Sm3 O2 Sm1 109.4(2)
Sm4 O2 Sm3 99.7(2)
Sm4 O2 Sm1 108.9(3)
Sm3 O5 Sm2 90.1(2)
Sm3 O5 Sm5 160.8(3)
Sm3 O5 Sm4 87.59(19)
Sm2 O5 Sm5 88.5(2)
Sm2 O5 Sm4 157.8(3)
Sm5 O5 Sm4 86.54(18)
C73 O15 Sm3 135.8(7)
C75 O14 Sm3 136.4(7)
Sm2 O13 Sm3 95.6(2)
C54 O13 Sm3 124.6(7)
C54 O13 Sm2 125.1(6)
C52 O12 Sm2 133.3(7)
C33 O11 Sm2 137.9(8)
C31 O10 Sm2 136.4(7)
Sm5 O25 Sm2 96.1(2)
C166 O25 Sm2 125.4(6)
C166 O25 Sm5 124.1(6)
C168 O24 Sm5 133.4(7)
C147 O22 Sm5 136.1(7)
C145 O23 Sm5 137.5(7)
Sm4 O21 Sm5 97.4(2)
C132 O21 Sm5 124.0(6)
C132 O21 Sm4 124.6(7)
C130 O20 Sm4 132.0(6)
C111 O19 Sm4 138.4(7)
C109 O18 Sm4 136.7(8)
Sm3 O17 Sm4 96.7(2)
C96 O17 Sm3 125.3(6)
C96 O17 Sm4 122.7(6)
C94 O16 Sm3 131.4(7)
C16 O8 Sm1 130.5(7)
C18 O9 Sm1 131.3(6)
C3 O6 Sm1 130.0(6)
C1 O7 Sm1 133.5(6)
C134 C133 C130 122.6(10)
C138 C133 C130 119.4(10)
C138 C133 C134 117.7(10)
O7 C1 C4 115.2(9)
O7 C1 C2 123.4(9)
C2 C1 C4 121.3(9)
C16 C17 C18 127.5(10)
C30 C25 C18 119.6(9)
C30 C25 C26 118.3(9)
C26 C25 C18 122.0(9)
O6 C3 C2 125.9(9)
O6 C3 C10 116.1(9)
C2 C3 C10 117.8(9)
C9 C4 C1 123.4(9)
C5 C4 C1 118.6(9)
C5 C4 C9 118.0(10)
O17 C96 C103 114.5(9)
O17 C96 C95 124.4(9)
C95 C96 C103 121.0(10)
C8 C9 C4 120.7(10)
O20 C130 C133 117.1(9)
O20 C130 C131 123.9(9)
C131 C130 C133 119.0(9)
O12 C52 C55 116.3(11)
O12 C52 C53 124.3(10)
C53 C52 C55 119.3(10)
O9 C18 C17 123.6(9)
O9 C18 C25 116.3(9)
C17 C18 C25 120.0(9)
O15 C73 C76 116.7(10)
O15 C73 C74 122.9(11)
C74 C73 C76 120.4(10)
C78 C77 C76 119.5(11)
C104 C103 C96 120.4(10)
C104 C103 C108 117.1(11)
C108 C103 C96 122.5(10)
O18 C109 C110 125.4(11)
O18 C109 C112 114.8(11)
C110 C109 C112 119.7(11)
C132 C131 C130 126.0(10)
C99 C98 C97 121.2(13)
O23 C145 C146 123.2(11)
O23 C145 C148 116.6(11)
C146 C145 C148 120.0(11)
C3 C2 C1 124.1(10)
C98 C97 C94 121.2(11)
C98 C97 C102 119.4(11)
C102 C97 C94 119.3(11)
C56 C55 C52 122.9(12)
C56 C55 C60 118.9(12)
C60 C55 C52 118.2(10)
C135 C134 C133 121.7(12)
O8 C16 C17 122.6(10)
O8 C16 C19 115.1(10)
C17 C16 C19 122.2(10)
C79 C78 C77 121.4(12)
C170 C169 C166 122.4(10)
C170 C169 C174 116.3(12)
C174 C169 C166 121.1(12)
C96 C95 C94 125.9(10)
O16 C94 C97 117.0(10)
O16 C94 C95 125.0(10)
C95 C94 C97 118.0(10)
O25 C166 C169 114.1(9)
O25 C166 C167 124.3(10)
C167 C166 C169 121.6(10)
C54 C53 C52 124.9(10)
C11 C10 C3 124.1(10)
C15 C10 C3 117.3(10)
C15 C10 C11 118.6(10)
O21 C132 C131 122.1(10)
O21 C132 C139 115.1(9)
C131 C132 C139 122.8(9)
C105 C104 C103 121.8(12)
C144 C139 C132 121.5(10)
C140 C139 C132 121.0(10)
C140 C139 C144 117.5(11)
C29 C30 C25 120.1(11)
C27 C26 C25 120.5(11)
O13 C54 C53 124.5(9)
O13 C54 C67 111.2(16)
O13 C54 C61 117.1(10)
C53 C54 C67 123.7(16)
C53 C54 C61 118.2(11)
C77 C76 C73 117.6(10)
C77 C76 C81 119.0(11)
C81 C76 C73 123.4(11)
O24 C168 C167 122.7(11)
O24 C168 C175 121.3(12)
O24 C168 C181 111.4(13)
C167 C168 C175 115.8(11)
C167 C168 C181 124.8(13)
O19 C111 C110 123.4(9)
O19 C111 C124 118.1(19)
O19 C111 C118 115.2(12)
C110 C111 C124 117.9(19)
C110 C111 C118 121.3(11)
C12 C11 C10 120.8(12)
C166 C167 C168 126.4(10)
O10 C31 C32 124.0(11)
O10 C31 C34 115.3(12)
O10 C31 C40 114.1(19)
C32 C31 C34 120.6(12)
C32 C31 C40 121.5(19)
C80 C79 C78 118.9(12)
C109 C110 C111 123.7(10)
C171 C170 C169 122.6(12)
C117 C112 C109 118.7(11)
C117 C112 C113 117.5(13)
C113 C112 C109 123.8(13)
C176 C175 C168 123.9(11)
C176 C175 C180 120.0
C180 C175 C168 116.0(11)
C177 C176 C175 120.0
C176 C177 C178 120.0
C179 C178 C177 120.0
C178 C179 C180 120.0
C179 C180 C175 120.0
C142 C141 C140 118.4(12)
C136 C135 C134 120.0(13)
C105 C106 C107 120.5(12)
C6 C5 C4 121.1(11)
C8 C7 C6 119.9(11)
C106 C105 C104 119.7(13)
C28 C29 C30 120.7(12)
O22 C147 C146 122.9(9)
O22 C147 C154 106.6(15)
O22 C147 C160 120.2(12)
C146 C147 C154 130.4(15)
C146 C147 C160 116.9(12)
C143 C144 C139 119.8(11)
C33 C32 C31 125.1(11)
C139 C140 C141 122.9(11)
C145 C146 C147 125.6(11)
C5 C6 C7 120.3(12)
C106 C107 C108 120.1(13)
C133 C138 C137 120.6(12)
C20 C19 C16 121.1(11)
C20 C19 C24 117.6(12)
C24 C19 C16 121.2(11)
C26 C27 C28 120.2(12)
C7 C8 C9 120.0(11)
C153 C148 C145 116.9(12)
C149 C148 C145 124.4(14)
C149 C148 C153 118.7(14)
O11 C33 C32 123.4(11)
O11 C33 C46 116.2(13)
C32 C33 C46 120.3(12)
C80 C81 C76 119.9(13)
C142 C143 C144 120.0(11)
C35 C34 C31 122.5(13)
C35 C34 C39 120.0
C39 C34 C31 117.5(13)
C34 C35 C36 120.0
C37 C36 C35 120.0
C38 C37 C36 120.0
C37 C38 C39 120.0
C38 C39 C34 120.0
C10 C15 C14 120.6(13)
C107 C108 C103 120.8(13)
C19 C20 C21 122.3(13)
C141 C142 C143 121.5(11)
C148 C153 C152 121.0(15)
C55 C56 C57 118.6(13)
C11 C12 C13 120.8(13)
C55 C60 C59 121.6(12)
C101 C102 C97 118.6(14)
C135 C136 C137 120.7(12)
C47 C46 C33 118.6(13)
C47 C46 C51 117.3(14)
C51 C46 C33 124.1(16)
C79 C80 C81 121.3(12)
C172 C171 C170 119.8(14)
C29 C28 C27 120.0(12)
C112 C117 C116 121.3(15)
O14 C75 C74 124.4(10)
O14 C75 C82 116.5(12)
O14 C75 C88 115.5(12)
C74 C75 C82 118.1(12)
C74 C75 C88 118.9(13)
C159 C154 C147 119.3(18)
C159 C154 C155 120.0
C155 C154 C147 120.6(19)
C158 C159 C154 120.0
C159 C158 C157 120.0
C158 C157 C156 120.0
C157 C156 C155 120.0
C156 C155 C154 120.0
C59 C58 C57 121.5(13)
C22 C21 C20 118.6(14)
C98 C99 C100 119.8(14)
C136 C137 C138 119.3(12)
C68 C67 C54 119(2)
C68 C67 C72 120.0
C72 C67 C54 121(2)
C67 C68 C69 120.0
C68 C69 C70 120.0
C69 C70 C71 120.0
C72 C71 C70 120.0
C71 C72 C67 120.0
C101 C100 C99 119.6(13)
C23 C24 C19 120.0(13)
C173 C172 C171 121.2(14)
C48 C47 C46 122.5(17)
C148 C149 C150 119.8(17)
C114 C113 C112 122.0(17)
C129 C124 C111 123(2)
C129 C124 C125 120.0
C125 C124 C111 117(2)
C128 C129 C124 120.0
C129 C128 C127 120.0
C126 C127 C128 120.0
C127 C126 C125 120.0
C126 C125 C124 120.0
C151 C150 C149 118.9(16)
C75 C74 C73 125.5(11)
C58 C57 C56 121.3(13)
C58 C59 C60 118.1(14)
C169 C174 C173 121.5(15)
C23 C22 C21 120.4(13)
C100 C101 C102 121.5(14)
C83 C82 C75 124.5(11)
C83 C82 C87 120.0
C87 C82 C75 114.6(11)
C84 C83 C82 120.0
C83 C84 C85 120.0
C86 C85 C84 120.0
C85 C86 C87 120.0
C86 C87 C82 120.0
C115 C116 C117 117.2(17)
C12 C13 C14 119.7(13)
C115 C114 C113 118.9(16)
C151 C152 C153 119.3(18)
C22 C23 C24 121.0(14)
C49 C48 C47 119.3(19)
C13 C14 C15 119.3(14)
C152 C151 C150 122.1(16)
C172 C173 C174 118.2(15)
C46 C51 C50 119.7(19)
C114 C115 C116 123.1(16)
C50 C49 C48 120.3(17)
Cl2S C1S Cl1S 110.8(11)
C49 C50 C51 120.8(18)
Cl3S C2S Cl4S 101(3)
Cl8S C4S Cl7S 113.4(12)
Cl9S C5S Cl10 101.9(12)
C93 C88 C75 112.9(13)
C93 C88 C89 120.0
C89 C88 C75 126.4(13)
C92 C93 C88 120.0
C93 C92 C91 120.0
C90 C91 C92 120.0
C91 C90 C89 120.0
C90 C89 C88 120.0
C165 C160 C147 125.5(11)
C165 C160 C161 120.0
C161 C160 C147 114.3(11)
C160 C165 C164 120.0
C165 C164 C163 120.0
C162 C163 C164 120.0
C163 C162 C161 120.0
C162 C161 C160 120.0
C41 C40 C31 120(3)
C41 C40 C45 120.0
C45 C40 C31 120(3)
C42 C41 C40 120.0
C43 C42 C41 120.0
C44 C43 C42 120.0
C43 C44 C45 120.0
C44 C45 C40 120.0
C182 C181 C168 116.9(14)
C182 C181 C186 120.0
C186 C181 C168 122.9(14)
C181 C182 C183 120.0
C184 C183 C182 120.0
C183 C184 C185 120.0
C186 C185 C184 120.0
C185 C186 C181 120.0
C62 C61 C54 117.1(11)
C62 C61 C66 120.0
C66 C61 C54 122.6(11)
C63 C62 C61 120.0
C62 C63 C64 120.0
C65 C64 C63 120.0
C64 C65 C66 120.0
C65 C66 C61 120.0
C123 C118 C111 122.6(13)
C123 C118 C119 120.0
C119 C118 C111 117.3(12)
C118 C123 C122 120.0
C121 C122 C123 120.0
C120 C121 C122 120.0
C121 C120 C119 120.0
C120 C119 C118 120.0
Cl6S C3S Cl5S 116.6(17)

loop_
_geom_bond_atom_site_label_1
_geom_bond_atom_site_label_2
_geom_bond_distance
Sm3 Sm2 3.6461(7)
Sm3 Sm4 3.6528(7)
Sm3 Sm1 3.9575(7)
Sm3 O1 2.379(6)
Sm3 O2 2.407(6)
Sm3 O5 2.550(6)
Sm3 O15 2.348(7)
Sm3 O14 2.318(7)
Sm3 O13 2.514(7)
Sm3 O17 2.429(7)
Sm3 O16 2.407(7)
Sm2 Sm5 3.6494(7)
Sm2 Sm1 3.9249(7)
Sm2 O1 2.409(6)
Sm2 O4 2.388(6)
Sm2 O5 2.602(6)
Sm2 O13 2.407(7)
Sm2 O12 2.381(7)
Sm2 O11 2.329(7)
Sm2 O10 2.337(7)
Sm2 O25 2.489(7)
Sm5 Sm4 3.6693(7)
Sm5 Sm1 3.9311(7)
Sm5 O4 2.391(6)
Sm5 O3 2.374(6)
Sm5 O5 2.628(6)
Sm5 O25 2.419(6)
Sm5 O24 2.389(7)
Sm5 O22 2.346(7)
Sm5 O23 2.316(6)
Sm5 O21 2.495(7)
Sm4 Sm1 3.9182(7)
Sm4 O3 2.377(6)
Sm4 O2 2.371(6)
Sm4 O5 2.725(6)
Sm4 O21 2.387(6)
Sm4 O20 2.399(7)
Sm4 O19 2.337(7)
Sm4 O18 2.343(7)
Sm4 O17 2.459(7)
Sm1 O1 2.465(6)
Sm1 O4 2.448(6)
Sm1 O3 2.473(6)
Sm1 O2 2.444(6)
Sm1 O8 2.366(7)
Sm1 O9 2.391(7)
Sm1 O6 2.386(6)
Sm1 O7 2.358(7)
Cl2S C1S 1.731(19)
Cl1S C1S 1.75(2)
O15 C73 1.269(13)
O14 C75 1.256(14)
O13 C54 1.328(11)
O12 C52 1.247(12)
O11 C33 1.261(14)
O10 C31 1.281(12)
O25 C166 1.317(12)
O24 C168 1.260(12)
O22 C147 1.281(14)
O23 C145 1.266(12)
O21 C132 1.332(11)
O20 C130 1.264(12)
O19 C111 1.258(13)
O18 C109 1.260(13)
O17 C96 1.313(12)
O16 C94 1.264(12)
O8 C16 1.284(13)
O9 C18 1.266(12)
O6 C3 1.256(12)
O7 C1 1.253(11)
C133 C130 1.482(14)
C133 C134 1.392(16)
C133 C138 1.381(16)
C1 C4 1.501(14)
C1 C2 1.402(13)
C17 C18 1.390(14)
C17 C16 1.389(15)
C25 C18 1.488(14)
C25 C30 1.387(14)
C25 C26 1.415(14)
C3 C2 1.392(14)
C3 C10 1.517(13)
C4 C9 1.403(14)
C4 C5 1.394(14)
C96 C103 1.509(14)
C96 C95 1.358(14)
C9 C8 1.378(15)
C130 C131 1.426(14)
C52 C55 1.511(15)
C52 C53 1.437(16)
C73 C76 1.498(16)
C73 C74 1.413(17)
C77 C78 1.377(16)
C77 C76 1.388(16)
C103 C104 1.395(16)
C103 C108 1.409(16)
C109 C110 1.402(17)
C109 C112 1.506(17)
C131 C132 1.373(14)
C98 C97 1.390(16)
C98 C99 1.372(17)
C145 C146 1.402(17)
C145 C148 1.506(17)
C97 C94 1.487(15)
C97 C102 1.399(17)
C55 C56 1.371(16)
C55 C60 1.376(18)
C134 C135 1.382(16)
C16 C19 1.474(16)
C78 C79 1.368(17)
C169 C166 1.507(15)
C169 C170 1.371(17)
C169 C174 1.398(17)
C95 C94 1.415(15)
C166 C167 1.360(15)
C53 C54 1.365(15)
C10 C11 1.391(15)
C10 C15 1.378(17)
C132 C139 1.477(16)
C104 C105 1.389(16)
C139 C144 1.416(15)
C139 C140 1.375(16)
C30 C29 1.385(15)
C26 C27 1.374(15)
C54 C67 1.540(17)
C54 C61 1.492(13)
C76 C81 1.391(16)
C168 C167 1.425(16)
C168 C175 1.492(16)
C168 C181 1.475(19)
C111 C110 1.408(17)
C111 C124 1.494(16)
C111 C118 1.519(14)
C11 C12 1.371(16)
C31 C32 1.401(16)
C31 C34 1.536(18)
C31 C40 1.46(3)
C79 C80 1.368(18)
C170 C171 1.370(16)
C112 C117 1.37(2)
C112 C113 1.399(18)
C175 C176 1.3900
C175 C180 1.3900
C176 C177 1.3900
C177 C178 1.3900
C178 C179 1.3900
C179 C180 1.3900
C141 C140 1.393(15)
C141 C142 1.368(16)
C135 C136 1.353(18)
C106 C105 1.365(17)
C106 C107 1.383(19)
C5 C6 1.360(16)
C7 C6 1.389(17)
C7 C8 1.373(17)
C29 C28 1.375(18)
C147 C146 1.403(18)
C147 C154 1.523(16)
C147 C160 1.490(12)
C144 C143 1.403(16)
C32 C33 1.397(18)
C107 C108 1.385(17)
C138 C137 1.413(16)
C19 C20 1.378(17)
C19 C24 1.399(17)
C27 C28 1.376(18)
C148 C153 1.40(2)
C148 C149 1.378(19)
C33 C46 1.501(17)
C81 C80 1.370(18)
C143 C142 1.369(17)
C34 C35 1.3900
C34 C39 1.3900
C35 C36 1.3900
C36 C37 1.3900
C37 C38 1.3900
C38 C39 1.3900
C15 C14 1.406(18)
C20 C21 1.392(17)
C153 C152 1.402(18)
C56 C57 1.410(18)
C12 C13 1.372(19)
C60 C59 1.418(17)
C102 C101 1.388(18)
C136 C137 1.379(18)
C46 C47 1.38(2)
C46 C51 1.38(2)
C171 C172 1.36(2)
C117 C116 1.42(2)
C75 C74 1.407(18)
C75 C82 1.501(13)
C75 C88 1.531(13)
C154 C159 1.3900
C154 C155 1.3900
C159 C158 1.3900
C158 C157 1.3900
C157 C156 1.3900
C156 C155 1.3900
C58 C57 1.35(2)
C58 C59 1.339(18)
C21 C22 1.38(2)
C99 C100 1.38(2)
C67 C68 1.3900
C67 C72 1.3900
C68 C69 1.3900
C69 C70 1.3900
C70 C71 1.3900
C71 C72 1.3900
C100 C101 1.38(2)
C24 C23 1.393(18)
C172 C173 1.35(2)
C47 C48 1.370(19)
C149 C150 1.43(2)
C113 C114 1.37(2)
C124 C129 1.3900
C124 C125 1.3900
C129 C128 1.3900
C128 C127 1.3900
C127 C126 1.3900
C126 C125 1.3900
C150 C151 1.38(2)
C174 C173 1.414(19)
C22 C23 1.36(2)
C82 C83 1.3900
C82 C87 1.3900
C83 C84 1.3900
C84 C85 1.3900
C85 C86 1.3900
C86 C87 1.3900
C116 C115 1.37(2)
C13 C14 1.386(19)
C114 C115 1.34(2)
C152 C151 1.34(2)
C48 C49 1.36(2)
C51 C50 1.40(2)
C49 C50 1.34(3)
Cl4S C2S 1.86(5)
Cl3S C2S 1.68(5)
Cl8S C4S 1.716(16)
Cl7S C4S 1.789(16)
Cl10 C5S 1.773(10)
Cl9S C5S 1.768(10)
C88 C93 1.3900
C88 C89 1.3900
C93 C92 1.3900
C92 C91 1.3900
C91 C90 1.3900
C90 C89 1.3900
C160 C165 1.3900
C160 C161 1.3900
C165 C164 1.3900
C164 C163 1.3900
C163 C162 1.3900
C162 C161 1.3900
C40 C41 1.3900
C40 C45 1.3900
C41 C42 1.3900
C42 C43 1.3900
C43 C44 1.3900
C44 C45 1.3900
C181 C182 1.3900
C181 C186 1.3900
C182 C183 1.3900
C183 C184 1.3900
C184 C185 1.3900
C185 C186 1.3900
C61 C62 1.3900
C61 C66 1.3900
C62 C63 1.3900
C63 C64 1.3900
C64 C65 1.3900
C65 C66 1.3900
C118 C123 1.3900
C118 C119 1.3900
C123 C122 1.3900
C122 C121 1.3900
C121 C120 1.3900
C120 C119 1.3900
Cl6S C3S 1.75(2)
Cl5S C3S 1.78(2)
